data_7126613
loop_
_publ_author_name
'Tanabe, Yoshiaki'
'Sekiguchi, Yoshiya'
'Tanaka, Hiromasa'
'Konomi, Asuka'
'Yoshizawa, Kazunari'
'Kuriyama, Shogo'
'Nishibayashi, Yoshiaki'

_publ_section_title
;
 Preparation and reactivity of molybdenum complexes bearing pyrrole-based
 PNP-type pincer ligand.
;
_journal_issue 51
_journal_name_full 'Chemical communications (Cambridge, England)'
_journal_page_first 6933
_journal_page_last 6936
_journal_paper_doi 10.1039/d0cc02852e
_journal_volume 56
_journal_year 2020
_chemical_formula_moiety 'C50 H99 I2 Li2 Mo2 N4 O1.5 P4'
_chemical_formula_sum 'C50 H99 I2 Li2 Mo2 N4 O1.5 P4'
_chemical_formula_weight 1363.82
_space_group_crystal_system triclinic
_space_group_IT_number 2
_space_group_name_Hall '-P 1'
_space_group_name_H-M_alt 'P -1'
_atom_sites_solution_hydrogens geom
_atom_sites_solution_primary direct
_atom_sites_solution_secondary difmap
_audit_update_record
;
2020-05-01 deposited with the CCDC.	2020-05-21 downloaded from the CCDC.
;
_cell_angle_alpha 84.099(6)
_cell_angle_beta 86.660(6)
_cell_angle_gamma 69.370(5)
_cell_formula_units_Z 4
_cell_length_a 15.1684(4)
_cell_length_b 20.9015(6)
_cell_length_c 21.1912(5)
_cell_measurement_reflns_used 48771
_cell_measurement_temperature 183
_cell_measurement_theta_max 27.49
_cell_measurement_theta_min 1.71
_cell_volume 6252.6(4)
_computing_cell_refinement 'RAPID AUTO'
_computing_data_collection 'RAPID AUTO (Rigaku, 2018)'
_computing_data_reduction 'RAPID AUTO'
_computing_molecular_graphics 'CrystalStructure 4.3'
_computing_publication_material 'CrystalStructure 4.3 (Rigaku, 2019)'
_computing_structure_refinement 'SHELXL Version 2016/6 (Sheldrick, 2015)'
_computing_structure_solution 'SHELXS Version 2013/1 (Sheldrick, 2008)'
_diffrn_ambient_temperature 183
_diffrn_detector_area_resol_mean 10.000
_diffrn_measured_fraction_theta_full 0.998
_diffrn_measured_fraction_theta_max 0.997
_diffrn_measurement_device_type 'Rigaku R-AXIS RAPID'
_diffrn_measurement_method \w
_diffrn_radiation_type 'Mo K\a'
_diffrn_radiation_wavelength 0.71075
_diffrn_reflns_av_R_equivalents 0.0368
_diffrn_reflns_av_unetI/netI 0.0535
_diffrn_reflns_Laue_measured_fraction_full 0.998
_diffrn_reflns_Laue_measured_fraction_max 0.997
_diffrn_reflns_limit_h_max 18
_diffrn_reflns_limit_h_min -19
_diffrn_reflns_limit_k_max 27
_diffrn_reflns_limit_k_min -27
_diffrn_reflns_limit_l_max 27
_diffrn_reflns_limit_l_min -27
_diffrn_reflns_number 61357
_diffrn_reflns_point_group_measured_fraction_full 0.998
_diffrn_reflns_point_group_measured_fraction_max 0.997
_diffrn_reflns_theta_full 25.242
_diffrn_reflns_theta_max 27.485
_diffrn_reflns_theta_min 1.812
_diffrn_standards_number 0
_exptl_absorpt_coefficient_mu 1.527
_exptl_absorpt_correction_T_max 0.858
_exptl_absorpt_correction_T_min 0.691
_exptl_absorpt_correction_type multi-scan
_exptl_absorpt_process_details 'ABSCOR (Rigaku, 1995)'
_exptl_crystal_colour purple
_exptl_crystal_density_diffrn 1.449
_exptl_crystal_description block
_exptl_crystal_F_000 2780.00
_exptl_crystal_size_max 0.520
_exptl_crystal_size_mid 0.100
_exptl_crystal_size_min 0.100
_refine_diff_density_max 2.36
_refine_diff_density_min -0.88
_refine_ls_extinction_method none
_refine_ls_goodness_of_fit_ref 1.000
_refine_ls_hydrogen_treatment constr
_refine_ls_number_parameters 1206
_refine_ls_number_reflns 28600
_refine_ls_number_restraints 1
_refine_ls_R_factor_all 0.0728
_refine_ls_R_factor_gt 0.0469
_refine_ls_shift/su_max 0.002
_refine_ls_structure_factor_coef Fsqd
_refine_ls_weighting_details 'w = 1/[\s^2^(Fo^2^)+23.1500P] where P=(Fo^2^+2Fc^2^)/3'
_refine_ls_weighting_scheme calc
_refine_ls_wR_factor_gt 0.0765
_refine_ls_wR_factor_ref 0.0829
_reflns_Friedel_coverage 0.000
_reflns_number_gt 21838
_reflns_number_total 28600
_reflns_threshold_expression F^2^>2.0\s(F^2^)
_cod_data_source_file d0cc02852e2.cif
_cod_data_source_block 4Li-4C22H42IMoN2P2-3C4H10O
_cod_depositor_comments 'Adding full bibliography for 7126610--7126613.cif.'
_cod_original_cell_volume 6252.6(3)
_cod_database_code 7126613

loop_
_space_group_symop_id
_space_group_symop_operation_xyz
1 +X,+Y,+Z
2 -X,-Y,-Z

loop_
_atom_site_label
_atom_site_type_symbol
_atom_site_fract_x
_atom_site_fract_y
_atom_site_fract_z
_atom_site_U_iso_or_equiv
_atom_site_adp_type
_atom_site_occupancy
_atom_site_site_symmetry_order
_atom_site_calc_flag
_atom_site_refinement_flags_posn
_atom_site_refinement_flags_adp
_atom_site_refinement_flags_occupancy
_atom_site_disorder_assembly
_atom_site_disorder_group
I1 I 0.56710(2) 0.29898(2) 0.29974(2) 0.03265(7) Uani 1 1 d . . . . .
I2 I 0.27767(2) 0.29729(2) 0.23214(2) 0.03336(7) Uani 1 1 d . . . . .
I3 I 0.26313(3) 0.85659(2) 0.24719(2) 0.04354(8) Uani 1 1 d . . . . .
I4 I 0.60414(2) 0.74790(2) 0.26803(2) 0.04132(8) Uani 1 1 d . . . . .
Mo1 Mo 0.55751(2) 0.42664(2) 0.23430(2) 0.02082(7) Uani 1 1 d . . . . .
Mo2 Mo 0.16397(2) 0.42568(2) 0.27457(2) 0.02078(7) Uani 1 1 d . . . . .
Mo3 Mo 0.24376(3) 0.95597(2) 0.33378(2) 0.02542(8) Uani 1 1 d . . . . .
Mo4 Mo 0.62851(3) 0.86957(2) 0.21044(2) 0.02523(8) Uani 1 1 d . . . . .
P1 P 0.61381(8) 0.48028(5) 0.31936(5) 0.0244(2) Uani 1 1 d . . . . .
P2 P 0.58774(8) 0.38381(5) 0.12653(5) 0.0251(2) Uani 1 1 d . . . . .
P3 P 0.05662(8) 0.47289(6) 0.18031(5) 0.0259(2) Uani 1 1 d . . . . .
P4 P 0.17486(7) 0.38938(5) 0.39084(5) 0.0217(2) Uani 1 1 d . . . . .
P5 P 0.26165(8) 0.88115(5) 0.43697(5) 0.0265(2) Uani 1 1 d . . . . .
P6 P 0.13455(9) 1.05673(6) 0.26654(6) 0.0369(3) Uani 1 1 d . . . . .
P7 P 0.75126(9) 0.87332(6) 0.28517(6) 0.0326(3) Uani 1 1 d . . . . .
P8 P 0.59837(9) 0.85682(6) 0.09818(5) 0.0320(3) Uani 1 1 d . . . . .
O1 O 0.2582(2) 0.63006(14) 0.23702(14) 0.0333(7) Uani 1 1 d . . . . .
O2 O 0.4591(2) 1.09376(14) 0.28270(15) 0.0363(7) Uani 1 1 d . . . . .
O3 O 1.0568(18) 0.8518(14) 0.0815(12) 0.438(14) Uiso 1 1 d . . . . .
N1 N 0.6213(2) 0.49054(17) 0.18192(15) 0.0248(7) Uani 1 1 d . . . . .
N2 N 0.0381(2) 0.49090(17) 0.31456(15) 0.0241(7) Uani 1 1 d . . . . .
N3 N 0.4402(2) 0.46628(16) 0.23417(16) 0.0256(7) Uani 1 1 d . . . . .
N4 N 0.2416(2) 0.46657(16) 0.26487(16) 0.0264(8) Uani 1 1 d . . . . .
N5 N 0.1646(2) 1.02553(17) 0.39906(17) 0.0312(8) Uani 1 1 d . . . . .
N6 N 0.6980(3) 0.92847(19) 0.15660(17) 0.0369(9) Uani 1 1 d . . . . .
N7 N 0.3499(3) 0.96378(17) 0.32074(17) 0.0305(8) Uani 1 1 d . . . . .
N8 N 0.5253(3) 0.92584(17) 0.23363(16) 0.0311(8) Uani 1 1 d . . . . .
C1 C 0.6894(3) 0.5213(2) 0.27306(19) 0.0283(9) Uani 1 1 d . . . . .
H1A H 0.677296 0.567296 0.287420 0.034 Uiso 1 1 calc R U . . .
H1B H 0.756419 0.493403 0.280437 0.034 Uiso 1 1 calc R U . . .
C2 C 0.6706(3) 0.5281(2) 0.20428(19) 0.0261(9) Uani 1 1 d . . . . .
C3 C 0.7010(3) 0.5619(2) 0.1540(2) 0.0320(10) Uani 1 1 d . . . . .
H3 H 0.736036 0.591383 0.156372 0.038 Uiso 1 1 calc R U . . .
C4 C 0.6713(3) 0.5455(2) 0.0980(2) 0.0324(10) Uani 1 1 d . . . . .
H4 H 0.682384 0.561577 0.055762 0.039 Uiso 1 1 calc R U . . .
C5 C 0.6231(3) 0.5015(2) 0.11641(19) 0.0274(9) Uani 1 1 d . . . . .
C6 C 0.5773(3) 0.4654(2) 0.0794(2) 0.0316(10) Uani 1 1 d . . . . .
H6A H 0.609206 0.456445 0.037473 0.038 Uiso 1 1 calc R U . . .
H6B H 0.510157 0.493554 0.072799 0.038 Uiso 1 1 calc R U . . .
C7 C 0.6946(3) 0.4263(2) 0.3838(2) 0.0325(10) Uani 1 1 d . . . . .
C8 C 0.7638(3) 0.3646(2) 0.3516(2) 0.0397(11) Uani 1 1 d . . . . .
H8A H 0.809115 0.334788 0.382683 0.048 Uiso 1 1 calc R U . . .
H8B H 0.797491 0.381086 0.316553 0.048 Uiso 1 1 calc R U . . .
H8C H 0.728714 0.338696 0.335229 0.048 Uiso 1 1 calc R U . . .
C9 C 0.6367(4) 0.3998(3) 0.4353(2) 0.0425(12) Uani 1 1 d . . . . .
H9A H 0.594895 0.438237 0.457799 0.051 Uiso 1 1 calc R U . . .
H9B H 0.679545 0.366038 0.465519 0.051 Uiso 1 1 calc R U . . .
H9C H 0.599032 0.378081 0.415428 0.051 Uiso 1 1 calc R U . . .
C10 C 0.7520(4) 0.4612(3) 0.4148(2) 0.0438(12) Uani 1 1 d . . . . .
H10A H 0.786081 0.480391 0.381882 0.053 Uiso 1 1 calc R U . . .
H10B H 0.797213 0.427496 0.443655 0.053 Uiso 1 1 calc R U . . .
H10C H 0.709609 0.498195 0.438742 0.053 Uiso 1 1 calc R U . . .
C11 C 0.5179(3) 0.5558(2) 0.3520(2) 0.0311(10) Uani 1 1 d . . . . .
C12 C 0.4775(3) 0.6074(2) 0.2951(2) 0.0368(11) Uani 1 1 d . . . . .
H12A H 0.525193 0.626200 0.277159 0.044 Uiso 1 1 calc R U . . .
H12B H 0.421852 0.644666 0.308837 0.044 Uiso 1 1 calc R U . . .
H12C H 0.459636 0.584159 0.262721 0.044 Uiso 1 1 calc R U . . .
C13 C 0.4388(3) 0.5333(2) 0.3831(2) 0.0384(11) Uani 1 1 d . . . . .
H13A H 0.387557 0.573453 0.397046 0.046 Uiso 1 1 calc R U . . .
H13B H 0.463139 0.500329 0.419803 0.046 Uiso 1 1 calc R U . . .
H13C H 0.415025 0.511733 0.352359 0.046 Uiso 1 1 calc R U . . .
C14 C 0.5528(3) 0.5914(2) 0.3995(2) 0.0405(11) Uani 1 1 d . . . . .
H14A H 0.570268 0.561192 0.438773 0.049 Uiso 1 1 calc R U . . .
H14B H 0.502625 0.634274 0.408819 0.049 Uiso 1 1 calc R U . . .
H14C H 0.607891 0.601440 0.381348 0.049 Uiso 1 1 calc R U . . .
C15 C 0.7162(3) 0.3279(2) 0.1154(2) 0.0352(10) Uani 1 1 d . . . . .
C16 C 0.7721(3) 0.3416(3) 0.1673(2) 0.0453(12) Uani 1 1 d . . . . .
H16A H 0.838735 0.313265 0.162943 0.054 Uiso 1 1 calc R U . . .
H16B H 0.747636 0.330204 0.209114 0.054 Uiso 1 1 calc R U . . .
H16C H 0.765541 0.390212 0.162941 0.054 Uiso 1 1 calc R U . . .
C17 C 0.7284(4) 0.2517(2) 0.1245(3) 0.0500(14) Uani 1 1 d . . . . .
H17A H 0.795629 0.224175 0.127013 0.060 Uiso 1 1 calc R U . . .
H17B H 0.701669 0.239615 0.088437 0.060 Uiso 1 1 calc R U . . .
H17C H 0.695809 0.242628 0.163777 0.060 Uiso 1 1 calc R U . . .
C18 C 0.7590(4) 0.3444(3) 0.0509(2) 0.0541(15) Uani 1 1 d . . . . .
H18A H 0.723029 0.337985 0.016626 0.065 Uiso 1 1 calc R U . . .
H18B H 0.824692 0.313659 0.047496 0.065 Uiso 1 1 calc R U . . .
H18C H 0.756623 0.392105 0.047399 0.065 Uiso 1 1 calc R U . . .
C19 C 0.5077(3) 0.3511(2) 0.0859(2) 0.0307(10) Uani 1 1 d . . . . .
C20 C 0.5023(4) 0.2840(2) 0.1208(2) 0.0395(11) Uani 1 1 d . . . . .
H20A H 0.450918 0.273344 0.103664 0.047 Uiso 1 1 calc R U . . .
H20B H 0.490504 0.289621 0.166186 0.047 Uiso 1 1 calc R U . . .
H20C H 0.562024 0.246448 0.114599 0.047 Uiso 1 1 calc R U . . .
C21 C 0.4084(3) 0.4051(2) 0.0891(2) 0.0370(11) Uani 1 1 d . . . . .
H21A H 0.362585 0.386179 0.075713 0.044 Uiso 1 1 calc R U . . .
H21B H 0.405904 0.445892 0.060934 0.044 Uiso 1 1 calc R U . . .
H21C H 0.393355 0.417726 0.132769 0.044 Uiso 1 1 calc R U . . .
C22 C 0.5355(4) 0.3406(3) 0.0157(2) 0.0416(12) Uani 1 1 d . . . . .
H22A H 0.543730 0.382112 -0.005462 0.050 Uiso 1 1 calc R U . . .
H22B H 0.485728 0.331243 -0.005069 0.050 Uiso 1 1 calc R U . . .
H22C H 0.594661 0.301643 0.012819 0.050 Uiso 1 1 calc R U . . .
C23 C -0.0588(3) 0.5146(2) 0.21886(19) 0.0319(10) Uani 1 1 d . . . . .
H23A H -0.092551 0.558678 0.194426 0.038 Uiso 1 1 calc R U . . .
H23B H -0.097205 0.484849 0.219322 0.038 Uiso 1 1 calc R U . . .
C24 C -0.0463(3) 0.5274(2) 0.28542(19) 0.0248(9) Uani 1 1 d . . . . .
C25 C -0.1094(3) 0.5657(2) 0.3278(2) 0.0283(9) Uani 1 1 d . . . . .
H25 H -0.172100 0.595461 0.319633 0.034 Uiso 1 1 calc R U . . .
C26 C -0.0630(3) 0.5526(2) 0.3861(2) 0.0289(9) Uani 1 1 d . . . . .
H26 H -0.088735 0.572046 0.424605 0.035 Uiso 1 1 calc R U . . .
C27 C 0.0257(3) 0.5066(2) 0.37699(19) 0.0255(9) Uani 1 1 d . . . . .
C28 C 0.1047(3) 0.4726(2) 0.42136(18) 0.0273(9) Uani 1 1 d . . . . .
H28A H 0.079966 0.465295 0.464724 0.033 Uiso 1 1 calc R U . . .
H28B H 0.144141 0.501410 0.422817 0.033 Uiso 1 1 calc R U . . .
C29 C 0.0282(3) 0.4153(2) 0.1280(2) 0.0327(10) Uani 1 1 d . . . . .
C30 C 0.1097(3) 0.3877(3) 0.0802(2) 0.0436(12) Uani 1 1 d . . . . .
H30A H 0.111925 0.425195 0.049040 0.052 Uiso 1 1 calc R U . . .
H30B H 0.099960 0.351709 0.058377 0.052 Uiso 1 1 calc R U . . .
H30C H 0.169291 0.368679 0.102714 0.052 Uiso 1 1 calc R U . . .
C31 C 0.0200(4) 0.3550(2) 0.1730(2) 0.0439(12) Uani 1 1 d . . . . .
H31A H 0.003420 0.323531 0.148745 0.053 Uiso 1 1 calc R U . . .
H31B H -0.029096 0.372514 0.205404 0.053 Uiso 1 1 calc R U . . .
H31C H 0.080379 0.330536 0.193487 0.053 Uiso 1 1 calc R U . . .
C32 C -0.0650(3) 0.4480(3) 0.0929(2) 0.0428(12) Uani 1 1 d . . . . .
H32A H -0.075865 0.413762 0.069156 0.051 Uiso 1 1 calc R U . . .
H32B H -0.061872 0.486549 0.063505 0.051 Uiso 1 1 calc R U . . .
H32C H -0.116852 0.464650 0.123779 0.051 Uiso 1 1 calc R U . . .
C33 C 0.0789(3) 0.5473(2) 0.1323(2) 0.0334(10) Uani 1 1 d . . . . .
C34 C 0.1791(3) 0.5247(3) 0.1049(2) 0.0440(12) Uani 1 1 d . . . . .
H34A H 0.223760 0.504227 0.139210 0.053 Uiso 1 1 calc R U . . .
H34B H 0.191473 0.564580 0.083274 0.053 Uiso 1 1 calc R U . . .
H34C H 0.186683 0.490762 0.074428 0.053 Uiso 1 1 calc R U . . .
C35 C 0.0674(4) 0.6018(2) 0.1780(2) 0.0402(11) Uani 1 1 d . . . . .
H35A H 0.086380 0.638835 0.156375 0.048 Uiso 1 1 calc R U . . .
H35B H 0.107198 0.581058 0.214814 0.048 Uiso 1 1 calc R U . . .
H35C H 0.001377 0.620488 0.192227 0.048 Uiso 1 1 calc R U . . .
C36 C 0.0096(4) 0.5801(3) 0.0782(2) 0.0452(13) Uani 1 1 d . . . . .
H36A H 0.020547 0.547751 0.045804 0.054 Uiso 1 1 calc R U . . .
H36B H 0.019096 0.622049 0.059335 0.054 Uiso 1 1 calc R U . . .
H36C H -0.055151 0.591432 0.095104 0.054 Uiso 1 1 calc R U . . .
C37 C 0.1039(3) 0.3315(2) 0.4135(2) 0.0313(10) Uani 1 1 d . . . . .
C38 C 0.0351(3) 0.3417(3) 0.3599(2) 0.0400(11) Uani 1 1 d . . . . .
H38A H -0.008942 0.389166 0.356609 0.048 Uiso 1 1 calc R U . . .
H38B H -0.000131 0.310348 0.369071 0.048 Uiso 1 1 calc R U . . .
H38C H 0.070484 0.331975 0.319663 0.048 Uiso 1 1 calc R U . . .
C39 C 0.1694(4) 0.2564(2) 0.4177(2) 0.0435(12) Uani 1 1 d . . . . .
H39A H 0.131684 0.226553 0.420169 0.052 Uiso 1 1 calc R U . . .
H39B H 0.207582 0.246330 0.455633 0.052 Uiso 1 1 calc R U . . .
H39C H 0.210856 0.248223 0.379864 0.052 Uiso 1 1 calc R U . . .
C40 C 0.0459(4) 0.3469(3) 0.4752(2) 0.0475(13) Uani 1 1 d . . . . .
H40A H 0.087933 0.341979 0.510178 0.057 Uiso 1 1 calc R U . . .
H40B H 0.012059 0.314595 0.484092 0.057 Uiso 1 1 calc R U . . .
H40C H 0.000464 0.393886 0.470835 0.057 Uiso 1 1 calc R U . . .
C41 C 0.2875(3) 0.3604(2) 0.43644(18) 0.0260(9) Uani 1 1 d . . . . .
C42 C 0.3320(3) 0.4161(2) 0.4211(2) 0.0345(10) Uani 1 1 d . . . . .
H42A H 0.336534 0.425428 0.374941 0.041 Uiso 1 1 calc R U . . .
H42B H 0.395129 0.400199 0.438775 0.041 Uiso 1 1 calc R U . . .
H42C H 0.292648 0.458244 0.439680 0.041 Uiso 1 1 calc R U . . .
C43 C 0.3577(3) 0.2930(2) 0.4144(2) 0.0351(10) Uani 1 1 d . . . . .
H43A H 0.339466 0.254557 0.433175 0.042 Uiso 1 1 calc R U . . .
H43B H 0.421086 0.286914 0.427939 0.042 Uiso 1 1 calc R U . . .
H43C H 0.357410 0.294656 0.368035 0.042 Uiso 1 1 calc R U . . .
C44 C 0.2722(3) 0.3524(2) 0.5086(2) 0.0356(10) Uani 1 1 d . . . . .
H44A H 0.332791 0.339638 0.529456 0.043 Uiso 1 1 calc R U . . .
H44B H 0.244942 0.316492 0.519579 0.043 Uiso 1 1 calc R U . . .
H44C H 0.229214 0.395922 0.522897 0.043 Uiso 1 1 calc R U . . .
C45 C 0.2839(4) 0.6731(2) 0.1876(2) 0.0493(14) Uani 1 1 d . . . . .
H45A H 0.314970 0.700985 0.206226 0.059 Uiso 1 1 calc R U . . .
H45B H 0.226644 0.704694 0.166061 0.059 Uiso 1 1 calc R U . . .
C46 C 0.3498(4) 0.6296(3) 0.1403(2) 0.0553(15) Uani 1 1 d . . . . .
H46A H 0.317824 0.603703 0.120559 0.066 Uiso 1 1 calc R U . . .
H46B H 0.405745 0.597680 0.162000 0.066 Uiso 1 1 calc R U . . .
H46C H 0.368753 0.659236 0.107596 0.066 Uiso 1 1 calc R U . . .
C47 C 0.1916(4) 0.6699(2) 0.2815(2) 0.0433(12) Uani 1 1 d . . . . .
H47A H 0.132629 0.697617 0.259527 0.052 Uiso 1 1 calc R U . . .
H47B H 0.217500 0.701837 0.298549 0.052 Uiso 1 1 calc R U . . .
C48 C 0.1706(4) 0.6245(3) 0.3348(2) 0.0441(12) Uani 1 1 d . . . . .
H48A H 0.229487 0.595284 0.355035 0.053 Uiso 1 1 calc R U . . .
H48B H 0.139954 0.595725 0.318363 0.053 Uiso 1 1 calc R U . . .
H48C H 0.128641 0.652814 0.366116 0.053 Uiso 1 1 calc R U . . .
C49 C 0.1755(3) 0.9378(2) 0.4905(2) 0.0342(10) Uani 1 1 d . . . . .
H49A H 0.121802 0.921437 0.499569 0.041 Uiso 1 1 calc R U . . .
H49B H 0.205553 0.935925 0.531243 0.041 Uiso 1 1 calc R U . . .
C50 C 0.1402(3) 1.0102(2) 0.4612(2) 0.0311(10) Uani 1 1 d . . . . .
C51 C 0.0766(3) 1.0678(2) 0.4847(2) 0.0367(11) Uani 1 1 d . . . . .
H51 H 0.048485 1.070949 0.526047 0.044 Uiso 1 1 calc R U . . .
C52 C 0.0608(3) 1.1214(2) 0.4362(3) 0.0415(12) Uani 1 1 d . . . . .
H52 H 0.020232 1.167640 0.438725 0.050 Uiso 1 1 calc R U . . .
C53 C 0.1142(3) 1.0949(2) 0.3848(2) 0.0374(11) Uani 1 1 d . . . . .
C54 C 0.1214(4) 1.1250(2) 0.3185(3) 0.0443(13) Uani 1 1 d . . . . .
H54A H 0.176671 1.140066 0.313382 0.053 Uiso 1 1 calc R U . . .
H54B H 0.064007 1.165118 0.308010 0.053 Uiso 1 1 calc R U . . .
C55 C 0.3779(3) 0.8621(2) 0.4756(2) 0.0337(10) Uani 1 1 d . . . . .
C56 C 0.4593(3) 0.8228(3) 0.4323(2) 0.0422(12) Uani 1 1 d . . . . .
H56A H 0.519367 0.813599 0.452757 0.051 Uiso 1 1 calc R U . . .
H56B H 0.457866 0.850421 0.391804 0.051 Uiso 1 1 calc R U . . .
H56C H 0.452793 0.779272 0.424544 0.051 Uiso 1 1 calc R U . . .
C57 C 0.3867(4) 0.9316(3) 0.4836(2) 0.0454(12) Uani 1 1 d . . . . .
H57A H 0.377301 0.959274 0.442703 0.054 Uiso 1 1 calc R U . . .
H57B H 0.449574 0.924334 0.498872 0.054 Uiso 1 1 calc R U . . .
H57C H 0.338897 0.955596 0.514448 0.054 Uiso 1 1 calc R U . . .
C58 C 0.3862(4) 0.8213(3) 0.5406(2) 0.0450(13) Uani 1 1 d . . . . .
H58A H 0.442413 0.820914 0.561509 0.054 Uiso 1 1 calc R U . . .
H58B H 0.391436 0.774114 0.535198 0.054 Uiso 1 1 calc R U . . .
H58C H 0.330140 0.842859 0.566787 0.054 Uiso 1 1 calc R U . . .
C59 C 0.2245(3) 0.8032(2) 0.4460(2) 0.0336(10) Uani 1 1 d . . . . .
C60 C 0.3002(3) 0.7423(2) 0.4185(2) 0.0400(11) Uani 1 1 d . . . . .
H60A H 0.319793 0.756801 0.376166 0.048 Uiso 1 1 calc R U . . .
H60B H 0.274951 0.705652 0.415416 0.048 Uiso 1 1 calc R U . . .
H60C H 0.354700 0.725448 0.446227 0.048 Uiso 1 1 calc R U . . .
C61 C 0.1354(3) 0.8233(2) 0.4073(2) 0.0406(11) Uani 1 1 d . . . . .
H61A H 0.109389 0.786251 0.413098 0.049 Uiso 1 1 calc R U . . .
H61B H 0.150952 0.831028 0.362317 0.049 Uiso 1 1 calc R U . . .
H61C H 0.088806 0.865425 0.421732 0.049 Uiso 1 1 calc R U . . .
C62 C 0.1996(4) 0.7815(2) 0.5145(2) 0.0433(12) Uani 1 1 d . . . . .
H62A H 0.255855 0.767273 0.540408 0.052 Uiso 1 1 calc R U . . .
H62B H 0.176802 0.743099 0.514298 0.052 Uiso 1 1 calc R U . . .
H62C H 0.150378 0.820287 0.532251 0.052 Uiso 1 1 calc R U . . .
C63 C 0.1711(4) 1.0909(3) 0.1876(2) 0.0460(13) Uani 1 1 d . . . . .
C64 C 0.2721(4) 1.0879(3) 0.1945(3) 0.0644(17) Uani 1 1 d . . . . .
H64A H 0.274132 1.115619 0.228598 0.077 Uiso 1 1 calc R U . . .
H64B H 0.294057 1.106000 0.154547 0.077 Uiso 1 1 calc R U . . .
H64C H 0.312831 1.040225 0.204735 0.077 Uiso 1 1 calc R U . . .
C65 C 0.1737(4) 1.0455(3) 0.1350(3) 0.0572(15) Uani 1 1 d . . . . .
H65A H 0.205482 0.997235 0.150055 0.069 Uiso 1 1 calc R U . . .
H65B H 0.208118 1.057576 0.097814 0.069 Uiso 1 1 calc R U . . .
H65C H 0.109199 1.052440 0.123266 0.069 Uiso 1 1 calc R U . . .
C66 C 0.1095(5) 1.1652(3) 0.1684(3) 0.072(2) Uani 1 1 d . . . . .
H66A H 0.134991 1.181716 0.129080 0.086 Uiso 1 1 calc R U . . .
H66B H 0.108964 1.194027 0.202183 0.086 Uiso 1 1 calc R U . . .
H66C H 0.045063 1.167433 0.161651 0.086 Uiso 1 1 calc R U . . .
C67 C 0.0114(4) 1.0543(3) 0.2650(3) 0.0594(17) Uani 1 1 d . . . . .
C68 C -0.0050(4) 1.0131(3) 0.3255(3) 0.0653(17) Uani 1 1 d . . . . .
H68A H 0.039660 0.965888 0.326172 0.078 Uiso 1 1 calc R U . . .
H68B H -0.069553 1.012788 0.326558 0.078 Uiso 1 1 calc R U . . .
H68C H 0.004281 1.034206 0.362592 0.078 Uiso 1 1 calc R U . . .
C69 C -0.0002(7) 1.0185(6) 0.2106(4) 0.141(5) Uani 1 1 d . . . . .
H69A H -0.061681 1.012676 0.214389 0.169 Uiso 1 1 calc R U . . .
H69B H 0.049859 0.973440 0.210754 0.169 Uiso 1 1 calc R U . . .
H69C H 0.003555 1.045938 0.170826 0.169 Uiso 1 1 calc R U . . .
C70 C -0.0658(5) 1.1263(4) 0.2669(6) 0.169(6) Uani 1 1 d . . . . .
H70A H -0.127943 1.121668 0.271731 0.203 Uiso 1 1 calc R U . . .
H70B H -0.062820 1.154237 0.227249 0.203 Uiso 1 1 calc R U . . .
H70C H -0.055355 1.148646 0.302771 0.203 Uiso 1 1 calc R U . . .
C71 C 0.7688(6) 0.9543(4) 0.2500(4) 0.094(2) Uiso 1 1 d . . . . .
H71A H 0.719225 0.995110 0.265728 0.113 Uiso 1 1 calc R U . . .
H71B H 0.831115 0.954688 0.261006 0.113 Uiso 1 1 calc R U . . .
C72 C 0.7621(5) 0.9541(4) 0.1747(3) 0.071(2) Uani 1 1 d . . . . .
C73 C 0.7921(5) 0.9891(4) 0.1265(3) 0.086(2) Uani 1 1 d . . . . .
H73 H 0.836794 1.011188 0.128206 0.103 Uiso 1 1 calc R U . . .
C74 C 0.7436(4) 0.9861(3) 0.0732(3) 0.0530(15) Uani 1 1 d . . . . .
H74 H 0.749838 1.005544 0.031428 0.064 Uiso 1 1 calc R U . . .
C75 C 0.6858(4) 0.9501(2) 0.0925(2) 0.0376(11) Uani 1 1 d . . . . .
C76 C 0.6106(4) 0.9369(2) 0.0595(2) 0.0463(13) Uani 1 1 d . . . . .
H76A H 0.627952 0.931919 0.014033 0.056 Uiso 1 1 calc R U . . .
H76B H 0.550305 0.975687 0.062706 0.056 Uiso 1 1 calc R U . . .
C77 C 0.7109(4) 0.9057(4) 0.3629(4) 0.096(3) Uani 1 1 d . . . . .
C78 C 0.6142(5) 0.9340(4) 0.3746(3) 0.084(2) Uani 1 1 d . . . . .
H78A H 0.581293 0.913788 0.348655 0.101 Uiso 1 1 calc R U . . .
H78B H 0.600404 0.924447 0.419631 0.101 Uiso 1 1 calc DR U . . .
H78C H 0.592965 0.983765 0.363889 0.101 Uiso 1 1 calc R U . . .
C79 C 0.7172(6) 0.8255(4) 0.4089(4) 0.119(3) Uani 1 1 d . . . . .
H79A H 0.782431 0.793479 0.408649 0.143 Uiso 1 1 calc R U . . .
H79B H 0.695856 0.834686 0.452646 0.143 Uiso 1 1 calc DR U . . .
H79C H 0.676754 0.805339 0.389984 0.143 Uiso 1 1 calc R U . . .
C80 C 0.7750(5) 0.9296(3) 0.3979(3) 0.0682(18) Uani 1 1 d . . . . .
H80A H 0.840503 0.905527 0.385017 0.082 Uiso 1 1 calc R U . . .
H80B H 0.759404 0.979136 0.387914 0.082 Uiso 1 1 calc R U . . .
H80C H 0.766842 0.919817 0.443656 0.082 Uiso 1 1 calc R U . . .
C81 C 0.8674(6) 0.8065(4) 0.2892(4) 0.096(2) Uiso 1 1 d . . . . .
C82 C 0.9113(6) 0.8199(6) 0.2170(4) 0.139(4) Uani 1 1 d . . . . .
H82A H 0.885788 0.799648 0.186107 0.167 Uiso 1 1 calc R U . . .
H82B H 0.980142 0.798529 0.217038 0.167 Uiso 1 1 calc R U . . .
H82C H 0.893853 0.869340 0.205535 0.167 Uiso 1 1 calc R U . . .
C83 C 0.8639(5) 0.7398(3) 0.2885(5) 0.130(4) Uani 1 1 d . . . . .
H83A H 0.834236 0.727914 0.328077 0.156 Uiso 1 1 calc R U . . .
H83B H 0.928081 0.706696 0.284522 0.156 Uiso 1 1 calc R U . . .
H83C H 0.827120 0.738617 0.252427 0.156 Uiso 1 1 calc R U . . .
C84 C 0.9398(4) 0.8073(4) 0.3331(3) 0.090(3) Uani 1 1 d . . . . .
H84A H 0.997585 0.767803 0.327474 0.108 Uiso 1 1 calc R U . . .
H84B H 0.916263 0.804640 0.376980 0.108 Uiso 1 1 calc R U . . .
H84C H 0.953457 0.849790 0.323805 0.108 Uiso 1 1 calc R U . . .
C85 C 0.4800(4) 0.8599(3) 0.0727(2) 0.0425(12) Uani 1 1 d . . . . .
C86 C 0.4065(4) 0.9254(3) 0.0947(2) 0.0492(13) Uani 1 1 d . . . . .
H86A H 0.343257 0.926016 0.086429 0.059 Uiso 1 1 calc R U . . .
H86B H 0.416460 0.965424 0.071550 0.059 Uiso 1 1 calc R U . . .
H86C H 0.412496 0.926756 0.140296 0.059 Uiso 1 1 calc R U . . .
C87 C 0.4551(4) 0.7990(3) 0.1060(3) 0.0536(14) Uani 1 1 d . . . . .
H87A H 0.389182 0.805761 0.098247 0.064 Uiso 1 1 calc R U . . .
H87B H 0.464117 0.796262 0.151736 0.064 Uiso 1 1 calc R U . . .
H87C H 0.496124 0.756254 0.089147 0.064 Uiso 1 1 calc R U . . .
C88 C 0.4735(4) 0.8616(3) 0.0002(2) 0.0523(14) Uani 1 1 d . . . . .
H88A H 0.487733 0.901130 -0.020404 0.063 Uiso 1 1 calc R U . . .
H88B H 0.409740 0.865436 -0.010464 0.063 Uiso 1 1 calc R U . . .
H88C H 0.519030 0.819242 -0.014692 0.063 Uiso 1 1 calc R U . . .
C89 C 0.6963(4) 0.7869(2) 0.0601(2) 0.0423(12) Uani 1 1 d . . . . .
C90 C 0.7845(4) 0.7737(3) 0.0978(3) 0.0593(16) Uani 1 1 d . . . . .
H90A H 0.838254 0.739455 0.078170 0.071 Uiso 1 1 calc R U . . .
H90B H 0.774795 0.756494 0.141508 0.071 Uiso 1 1 calc R U . . .
H90C H 0.797100 0.816503 0.098047 0.071 Uiso 1 1 calc R U . . .
C91 C 0.6756(5) 0.7206(3) 0.0646(3) 0.0641(17) Uani 1 1 d . . . . .
H91A H 0.653577 0.711224 0.107735 0.077 Uiso 1 1 calc R U . . .
H91B H 0.733133 0.682685 0.054418 0.077 Uiso 1 1 calc R U . . .
H91C H 0.626772 0.724940 0.034421 0.077 Uiso 1 1 calc R U . . .
C92 C 0.7185(5) 0.8064(3) -0.0095(3) 0.0667(18) Uani 1 1 d . . . . .
H92A H 0.662896 0.815422 -0.035028 0.080 Uiso 1 1 calc R U . . .
H92B H 0.771197 0.768600 -0.025652 0.080 Uiso 1 1 calc R U . . .
H92C H 0.735513 0.847736 -0.012045 0.080 Uiso 1 1 calc R U . . .
C93 C 0.4426(4) 1.1285(3) 0.3394(2) 0.0530(15) Uani 1 1 d . . . . .
H93A H 0.405076 1.177611 0.329545 0.064 Uiso 1 1 calc R U . . .
H93B H 0.503545 1.125346 0.356417 0.064 Uiso 1 1 calc R U . . .
C94 C 0.3913(4) 1.0973(3) 0.3878(2) 0.0507(14) Uani 1 1 d . . . . .
H94A H 0.430104 1.049361 0.399256 0.061 Uiso 1 1 calc R U . . .
H94B H 0.331861 1.099195 0.370398 0.061 Uiso 1 1 calc R U . . .
H94C H 0.378057 1.122767 0.425629 0.061 Uiso 1 1 calc R U . . .
C95 C 0.5108(4) 1.1223(3) 0.2360(3) 0.0550(15) Uani 1 1 d . . . . .
H95A H 0.575253 1.112325 0.251146 0.066 Uiso 1 1 calc R U . . .
H95B H 0.479503 1.172809 0.230515 0.066 Uiso 1 1 calc R U . . .
C96 C 0.5167(4) 1.0937(3) 0.1741(3) 0.0544(14) Uani 1 1 d . . . . .
H96A H 0.453717 1.109151 0.156118 0.065 Uiso 1 1 calc R U . . .
H96B H 0.541368 1.043490 0.180208 0.065 Uiso 1 1 calc R U . . .
H96C H 0.558741 1.109646 0.144952 0.065 Uiso 1 1 calc R U . . .
C97 C 1.0361(12) 0.7907(9) 0.0548(9) 0.229(8) Uani 1 1 d . . . . .
H97A H 1.096271 0.752596 0.048801 0.275 Uiso 1 1 calc R U . . .
H97B H 0.996869 0.773598 0.086291 0.275 Uiso 1 1 calc R U . . .
C98 C 0.9904(11) 0.8104(13) -0.0017(7) 0.37(2) Uani 1 1 d . . . . .
H98A H 1.022825 0.835246 -0.030381 0.440 Uiso 1 1 calc R U . . .
H98B H 0.925283 0.840464 0.005833 0.440 Uiso 1 1 calc R U . . .
H98C H 0.990490 0.769734 -0.020891 0.440 Uiso 1 1 calc R U . . .
C99 C 1.0941(19) 0.9096(13) 0.0315(12) 0.355(14) Uiso 1 1 d . . . . .
H99A H 1.070762 0.917618 -0.012370 0.426 Uiso 1 1 calc R U . . .
H99B H 1.086534 0.953091 0.049585 0.426 Uiso 1 1 calc R U . . .
C100 C 1.1808(14) 0.8592(10) 0.0400(9) 0.291(10) Uiso 1 1 d . . . . .
H10D H 1.173770 0.814079 0.043236 0.349 Uiso 1 1 calc R U . . .
H10E H 1.207813 0.864745 0.079068 0.349 Uiso 1 1 calc R U . . .
H10F H 1.222564 0.862682 0.003811 0.349 Uiso 1 1 calc R U . . .
Li1 Li 0.3789(5) 0.3900(4) 0.2568(4) 0.0342(17) Uani 1 1 d . . . . .
Li2 Li 0.3094(5) 0.5328(4) 0.2438(4) 0.0342(17) Uani 1 1 d . . . . .
Li3 Li 0.4361(6) 0.8759(4) 0.2711(4) 0.0384(18) Uani 1 1 d . . . . .
Li4 Li 0.4413(5) 1.0076(4) 0.2787(4) 0.0337(17) Uani 1 1 d . . . . .

loop_
_atom_site_aniso_label
_atom_site_aniso_U_11
_atom_site_aniso_U_22
_atom_site_aniso_U_33
_atom_site_aniso_U_23
_atom_site_aniso_U_13
_atom_site_aniso_U_12
I1 0.03715(17) 0.02889(14) 0.03428(15) 0.00257(12) -0.00196(12) -0.01574(12)
I2 0.02970(16) 0.03275(14) 0.03735(16) -0.01444(12) 0.00055(12) -0.00764(12)
I3 0.0681(2) 0.03962(16) 0.03393(16) -0.01128(13) 0.00154(15) -0.03069(16)
I4 0.0559(2) 0.02813(15) 0.04274(18) 0.00290(13) -0.00160(15) -0.01973(14)
Mo1 0.02035(18) 0.02271(16) 0.02179(17) -0.00366(13) 0.00100(13) -0.01023(13)
Mo2 0.01778(17) 0.02560(17) 0.01995(16) -0.00579(13) 0.00011(13) -0.00786(13)
Mo3 0.0271(2) 0.02173(16) 0.02802(18) -0.00415(14) -0.00246(15) -0.00848(14)
Mo4 0.0306(2) 0.02250(16) 0.02388(18) -0.00390(14) 0.00026(15) -0.01056(14)
P1 0.0242(6) 0.0289(5) 0.0242(5) -0.0048(4) -0.0001(4) -0.0137(4)
P2 0.0270(6) 0.0284(5) 0.0227(5) -0.0054(4) 0.0018(4) -0.0126(4)
P3 0.0224(6) 0.0340(6) 0.0211(5) -0.0067(4) -0.0022(4) -0.0082(4)
P4 0.0210(5) 0.0244(5) 0.0211(5) -0.0042(4) -0.0014(4) -0.0091(4)
P5 0.0249(6) 0.0257(5) 0.0263(5) -0.0051(4) 0.0006(4) -0.0049(4)
P6 0.0336(7) 0.0312(6) 0.0467(7) 0.0065(5) -0.0108(6) -0.0134(5)
P7 0.0323(7) 0.0370(6) 0.0317(6) -0.0005(5) -0.0049(5) -0.0162(5)
P8 0.0459(7) 0.0262(5) 0.0251(6) -0.0042(5) -0.0020(5) -0.0131(5)
O1 0.0387(19) 0.0255(15) 0.0354(17) -0.0056(13) 0.0041(14) -0.0109(13)
O2 0.0416(19) 0.0261(15) 0.0429(18) -0.0068(14) -0.0031(15) -0.0125(14)
N1 0.0221(18) 0.0301(18) 0.0257(17) -0.0021(14) 0.0007(14) -0.0137(14)
N2 0.0173(17) 0.0339(18) 0.0211(16) -0.0060(14) -0.0002(13) -0.0081(14)
N3 0.0229(18) 0.0273(17) 0.0301(18) -0.0059(15) -0.0002(14) -0.0121(14)
N4 0.0257(19) 0.0257(17) 0.0276(18) -0.0033(14) 0.0013(15) -0.0087(14)
N5 0.027(2) 0.0272(18) 0.039(2) -0.0083(16) -0.0014(16) -0.0070(15)
N6 0.048(3) 0.041(2) 0.031(2) 0.0032(17) -0.0038(18) -0.0271(19)
N7 0.033(2) 0.0281(18) 0.0322(19) -0.0058(15) -0.0022(16) -0.0116(15)
N8 0.037(2) 0.0269(18) 0.0291(19) -0.0055(15) -0.0005(16) -0.0108(16)
C1 0.027(2) 0.033(2) 0.032(2) -0.0021(18) 0.0003(18) -0.0184(18)
C2 0.023(2) 0.026(2) 0.030(2) -0.0007(17) -0.0031(17) -0.0087(16)
C3 0.030(2) 0.032(2) 0.039(2) 0.0049(19) -0.004(2) -0.0186(19)
C4 0.033(3) 0.037(2) 0.029(2) 0.0065(19) -0.0028(19) -0.017(2)
C5 0.027(2) 0.031(2) 0.026(2) 0.0026(17) -0.0027(17) -0.0126(18)
C6 0.037(3) 0.035(2) 0.025(2) 0.0006(18) -0.0005(19) -0.0166(19)
C7 0.033(3) 0.036(2) 0.029(2) 0.0019(19) -0.0061(19) -0.0126(19)
C8 0.031(3) 0.045(3) 0.040(3) 0.003(2) -0.009(2) -0.010(2)
C9 0.052(3) 0.046(3) 0.030(2) 0.004(2) -0.002(2) -0.020(2)
C10 0.047(3) 0.052(3) 0.037(3) -0.001(2) -0.014(2) -0.021(2)
C11 0.030(2) 0.032(2) 0.035(2) -0.0108(19) 0.0002(19) -0.0132(18)
C12 0.034(3) 0.027(2) 0.052(3) -0.009(2) -0.006(2) -0.0104(19)
C13 0.031(3) 0.044(3) 0.045(3) -0.018(2) 0.006(2) -0.015(2)
C14 0.041(3) 0.040(3) 0.045(3) -0.019(2) -0.002(2) -0.015(2)
C15 0.030(3) 0.044(3) 0.031(2) -0.012(2) 0.0073(19) -0.011(2)
C16 0.029(3) 0.057(3) 0.050(3) -0.014(3) -0.001(2) -0.012(2)
C17 0.037(3) 0.039(3) 0.069(4) -0.019(3) 0.002(3) -0.005(2)
C18 0.040(3) 0.077(4) 0.046(3) -0.014(3) 0.017(2) -0.021(3)
C19 0.033(3) 0.037(2) 0.028(2) -0.0100(19) 0.0013(19) -0.0180(19)
C20 0.048(3) 0.039(3) 0.041(3) -0.012(2) 0.004(2) -0.024(2)
C21 0.034(3) 0.046(3) 0.035(2) -0.008(2) -0.006(2) -0.017(2)
C22 0.049(3) 0.055(3) 0.030(2) -0.016(2) 0.003(2) -0.027(2)
C23 0.021(2) 0.047(3) 0.026(2) -0.0081(19) -0.0024(17) -0.0080(19)
C24 0.019(2) 0.031(2) 0.025(2) -0.0048(17) -0.0021(16) -0.0093(16)
C25 0.020(2) 0.031(2) 0.032(2) -0.0072(18) 0.0012(17) -0.0060(17)
C26 0.030(2) 0.029(2) 0.028(2) -0.0116(18) 0.0033(18) -0.0088(18)
C27 0.026(2) 0.029(2) 0.023(2) -0.0047(17) 0.0001(17) -0.0110(17)
C28 0.029(2) 0.031(2) 0.021(2) -0.0074(17) 0.0012(17) -0.0086(18)
C29 0.029(2) 0.040(2) 0.030(2) -0.013(2) -0.0071(19) -0.0108(19)
C30 0.038(3) 0.053(3) 0.036(3) -0.022(2) -0.004(2) -0.005(2)
C31 0.038(3) 0.047(3) 0.055(3) -0.012(2) -0.011(2) -0.022(2)
C32 0.033(3) 0.061(3) 0.037(3) -0.016(2) -0.009(2) -0.014(2)
C33 0.031(3) 0.037(2) 0.028(2) -0.0007(19) -0.0043(19) -0.0071(19)
C34 0.044(3) 0.056(3) 0.034(3) 0.004(2) 0.003(2) -0.022(2)
C35 0.049(3) 0.036(2) 0.034(3) 0.001(2) -0.006(2) -0.012(2)
C36 0.050(3) 0.051(3) 0.028(2) 0.006(2) -0.012(2) -0.011(2)
C37 0.036(3) 0.038(2) 0.027(2) -0.0049(19) -0.0005(19) -0.022(2)
C38 0.036(3) 0.052(3) 0.044(3) -0.006(2) -0.004(2) -0.029(2)
C39 0.052(3) 0.034(2) 0.052(3) -0.002(2) -0.005(2) -0.024(2)
C40 0.048(3) 0.069(3) 0.042(3) -0.006(3) 0.009(2) -0.041(3)
C41 0.026(2) 0.032(2) 0.022(2) -0.0026(17) -0.0042(17) -0.0116(17)
C42 0.032(3) 0.039(2) 0.037(2) -0.004(2) -0.007(2) -0.017(2)
C43 0.026(2) 0.037(2) 0.040(3) -0.008(2) -0.003(2) -0.0053(19)
C44 0.036(3) 0.045(3) 0.028(2) -0.002(2) -0.0060(19) -0.016(2)
C45 0.064(4) 0.033(3) 0.050(3) 0.002(2) 0.005(3) -0.020(2)
C46 0.077(4) 0.056(3) 0.038(3) -0.002(3) 0.007(3) -0.031(3)
C47 0.044(3) 0.032(2) 0.051(3) -0.013(2) 0.002(2) -0.007(2)
C48 0.045(3) 0.046(3) 0.040(3) -0.014(2) 0.006(2) -0.013(2)
C49 0.033(3) 0.035(2) 0.029(2) -0.0087(19) 0.0001(19) -0.0039(19)
C50 0.021(2) 0.035(2) 0.041(3) -0.013(2) -0.0020(19) -0.0110(18)
C51 0.023(2) 0.039(2) 0.049(3) -0.019(2) 0.006(2) -0.0086(19)
C52 0.027(3) 0.027(2) 0.071(4) -0.019(2) 0.008(2) -0.0071(19)
C53 0.028(2) 0.027(2) 0.059(3) -0.009(2) -0.002(2) -0.0099(18)
C54 0.037(3) 0.026(2) 0.065(3) -0.001(2) 0.002(2) -0.007(2)
C55 0.028(2) 0.037(2) 0.034(2) -0.003(2) -0.0040(19) -0.0086(19)
C56 0.026(3) 0.048(3) 0.048(3) -0.006(2) 0.001(2) -0.007(2)
C57 0.044(3) 0.052(3) 0.045(3) -0.007(2) -0.010(2) -0.021(2)
C58 0.036(3) 0.052(3) 0.040(3) 0.008(2) -0.009(2) -0.009(2)
C59 0.032(3) 0.028(2) 0.038(2) -0.0020(19) 0.004(2) -0.0083(18)
C60 0.045(3) 0.028(2) 0.047(3) -0.007(2) 0.004(2) -0.012(2)
C61 0.038(3) 0.044(3) 0.044(3) -0.005(2) 0.000(2) -0.019(2)
C62 0.046(3) 0.041(3) 0.043(3) -0.002(2) 0.008(2) -0.017(2)
C63 0.047(3) 0.044(3) 0.046(3) 0.015(2) -0.014(2) -0.019(2)
C64 0.070(4) 0.084(4) 0.049(3) 0.016(3) -0.007(3) -0.045(4)
C65 0.062(4) 0.057(3) 0.052(3) 0.005(3) -0.008(3) -0.022(3)
C66 0.101(5) 0.047(3) 0.061(4) 0.018(3) -0.007(4) -0.021(3)
C67 0.037(3) 0.062(4) 0.083(4) 0.024(3) -0.026(3) -0.026(3)
C68 0.057(4) 0.086(4) 0.071(4) -0.005(4) -0.005(3) -0.048(3)
C69 0.127(8) 0.306(15) 0.067(5) -0.009(7) -0.020(5) -0.169(10)
C70 0.039(4) 0.087(6) 0.359(17) 0.099(8) -0.044(7) -0.019(4)
C72 0.082(5) 0.108(5) 0.058(4) 0.036(4) -0.029(3) -0.082(4)
C73 0.089(5) 0.124(6) 0.073(4) 0.045(4) -0.030(4) -0.083(5)
C74 0.055(4) 0.062(3) 0.044(3) 0.017(3) -0.001(3) -0.029(3)
C75 0.048(3) 0.029(2) 0.037(3) 0.000(2) 0.002(2) -0.015(2)
C76 0.074(4) 0.032(2) 0.038(3) 0.002(2) -0.011(3) -0.024(2)
C77 0.038(4) 0.145(7) 0.096(5) -0.095(5) -0.015(3) 0.005(4)
C78 0.093(6) 0.125(6) 0.066(4) -0.061(4) 0.037(4) -0.067(5)
C79 0.137(9) 0.149(9) 0.076(6) 0.021(6) -0.022(5) -0.060(7)
C80 0.079(5) 0.070(4) 0.066(4) -0.021(3) -0.026(3) -0.031(3)
C82 0.073(6) 0.232(12) 0.094(7) -0.012(7) 0.003(5) -0.032(7)
C83 0.047(4) 0.055(4) 0.279(13) 0.056(6) -0.060(6) -0.018(3)
C84 0.038(4) 0.143(7) 0.073(5) -0.033(5) -0.019(3) -0.004(4)
C85 0.050(3) 0.044(3) 0.035(3) -0.007(2) -0.007(2) -0.016(2)
C86 0.050(3) 0.052(3) 0.043(3) -0.011(2) -0.010(2) -0.011(3)
C87 0.066(4) 0.055(3) 0.050(3) -0.012(3) -0.001(3) -0.032(3)
C88 0.062(4) 0.060(3) 0.033(3) -0.009(2) -0.012(2) -0.016(3)
C89 0.056(3) 0.035(2) 0.033(3) -0.008(2) 0.005(2) -0.011(2)
C90 0.054(4) 0.054(3) 0.056(4) -0.020(3) 0.005(3) 0.002(3)
C91 0.084(5) 0.035(3) 0.069(4) -0.016(3) 0.007(3) -0.015(3)
C92 0.075(5) 0.075(4) 0.044(3) -0.013(3) 0.017(3) -0.019(3)
C93 0.080(4) 0.036(3) 0.049(3) -0.018(2) -0.004(3) -0.022(3)
C94 0.059(4) 0.048(3) 0.047(3) -0.017(3) -0.001(3) -0.018(3)
C95 0.065(4) 0.040(3) 0.065(4) -0.004(3) 0.006(3) -0.027(3)
C96 0.065(4) 0.048(3) 0.053(3) 0.001(3) 0.002(3) -0.024(3)
C97 0.198(17) 0.216(17) 0.225(19) 0.010(16) 0.082(15) -0.033(14)
C98 0.150(14) 0.64(5) 0.139(13) 0.12(2) -0.035(11) 0.037(19)
Li1 0.029(4) 0.031(4) 0.041(4) -0.008(3) 0.002(3) -0.009(3)
Li2 0.031(4) 0.027(4) 0.044(4) -0.008(3) 0.004(3) -0.008(3)
Li3 0.043(5) 0.037(4) 0.037(4) -0.010(3) 0.006(4) -0.014(4)
Li4 0.034(4) 0.030(4) 0.042(4) -0.010(3) 0.002(3) -0.016(3)

loop_
_atom_type_symbol
_atom_type_description
_atom_type_scat_dispersion_real
_atom_type_scat_dispersion_imag
_atom_type_scat_source
C C 0.0033 0.0016
;
International Tables for Crystallography
(Vol. C, Tables 4.2.6.8 and 6.1.1.4)
;
H H 0.0000 0.0000
;
International Tables for Crystallography
(Vol. C, Table 6.1.1.4)
;
Li Li -0.0003 0.0001
;
International Tables for Crystallography
(Vol. C, Tables 4.2.6.8 and 6.1.1.4)
;
N N 0.0061 0.0033
;
International Tables for Crystallography
(Vol. C, Tables 4.2.6.8 and 6.1.1.4)
;
O O 0.0106 0.0060
;
International Tables for Crystallography
(Vol. C, Tables 4.2.6.8 and 6.1.1.4)
;
P P 0.1023 0.0942
;
International Tables for Crystallography
(Vol. C, Tables 4.2.6.8 and 6.1.1.4)
;
Mo Mo -1.6832 0.6857
;
International Tables for Crystallography
(Vol. C, Tables 4.2.6.8 and 6.1.1.4)
;
I I -0.4742 1.8119
;
International Tables for Crystallography
(Vol. C, Tables 4.2.6.8 and 6.1.1.4)
;

loop_
_geom_angle_atom_site_label_1
_geom_angle_atom_site_label_2
_geom_angle_atom_site_label_3
_geom_angle
_geom_angle_site_symmetry_1
_geom_angle_site_symmetry_3
_geom_angle_publ_flag
Mo1 I1 Li1 63.86(15) . . ?
Mo2 I2 Li1 64.28(14) . . ?
Mo3 I3 Li3 65.87(15) . . ?
Mo4 I4 Li3 63.97(15) . . ?
N3 Mo1 N1 108.97(14) . . ?
N3 Mo1 P2 101.20(12) . . ?
N1 Mo1 P2 75.42(10) . . ?
N3 Mo1 P1 104.67(12) . . ?
N1 Mo1 P1 76.28(10) . . ?
P2 Mo1 P1 146.51(4) . . ?
N3 Mo1 I1 99.47(11) . . ?
N1 Mo1 I1 151.26(9) . . ?
P2 Mo1 I1 95.44(3) . . ?
P1 Mo1 I1 100.85(3) . . ?
N3 Mo1 Li1 41.23(17) . . ?
N1 Mo1 Li1 146.12(17) . . ?
P2 Mo1 Li1 93.05(15) . . ?
P1 Mo1 Li1 120.44(15) . . ?
I1 Mo1 Li1 59.88(14) . . ?
N4 Mo2 N2 108.85(15) . . ?
N4 Mo2 P4 101.38(12) . . ?
N2 Mo2 P4 75.24(9) . . ?
N4 Mo2 P3 104.40(12) . . ?
N2 Mo2 P3 76.36(9) . . ?
P4 Mo2 P3 146.46(4) . . ?
N4 Mo2 I2 99.41(11) . . ?
N2 Mo2 I2 151.63(9) . . ?
P4 Mo2 I2 97.15(3) . . ?
P3 Mo2 I2 99.40(3) . . ?
N4 Mo2 Li1 41.53(17) . . ?
N2 Mo2 Li1 146.26(17) . . ?
P4 Mo2 Li1 93.21(15) . . ?
P3 Mo2 Li1 120.33(15) . . ?
I2 Mo2 Li1 59.89(14) . . ?
N7 Mo3 N5 109.65(16) . . ?
N7 Mo3 P5 103.83(12) . . ?
N5 Mo3 P5 76.99(10) . . ?
N7 Mo3 P6 103.89(12) . . ?
N5 Mo3 P6 74.89(10) . . ?
P5 Mo3 P6 145.67(4) . . ?
N7 Mo3 I3 98.07(12) . . ?
N5 Mo3 I3 152.12(10) . . ?
P5 Mo3 I3 99.71(3) . . ?
P6 Mo3 I3 96.04(3) . . ?
N7 Mo3 Li3 42.17(19) . . ?
N5 Mo3 Li3 150.03(19) . . ?
P5 Mo3 Li3 97.88(15) . . ?
P6 Mo3 Li3 116.28(15) . . ?
I3 Mo3 Li3 57.58(16) . . ?
N8 Mo4 N6 105.61(16) . . ?
N8 Mo4 P8 102.47(13) . . ?
N6 Mo4 P8 76.60(11) . . ?
N8 Mo4 P7 106.54(13) . . ?
N6 Mo4 P7 76.40(11) . . ?
P8 Mo4 P7 144.60(4) . . ?
N8 Mo4 I4 98.04(12) . . ?
N6 Mo4 I4 156.34(11) . . ?
P8 Mo4 I4 98.12(3) . . ?
P7 Mo4 I4 97.48(3) . . ?
N8 Mo4 Li3 38.66(19) . . ?
N6 Mo4 Li3 143.03(18) . . ?
P8 Mo4 Li3 98.97(16) . . ?
P7 Mo4 Li3 116.36(16) . . ?
I4 Mo4 Li3 60.19(14) . . ?
C1 P1 C7 102.2(2) . . ?
C1 P1 C11 102.7(2) . . ?
C7 P1 C11 111.1(2) . . ?
C1 P1 Mo1 102.27(14) . . ?
C7 P1 Mo1 121.87(15) . . ?
C11 P1 Mo1 113.58(14) . . ?
C6 P2 C19 103.5(2) . . ?
C6 P2 C15 104.3(2) . . ?
C19 P2 C15 111.3(2) . . ?
C6 P2 Mo1 98.64(14) . . ?
C19 P2 Mo1 124.82(14) . . ?
C15 P2 Mo1 111.05(15) . . ?
C23 P3 C29 101.6(2) . . ?
C23 P3 C33 102.7(2) . . ?
C29 P3 C33 111.7(2) . . ?
C23 P3 Mo2 102.32(14) . . ?
C29 P3 Mo2 122.26(14) . . ?
C33 P3 Mo2 112.99(15) . . ?
C28 P4 C41 103.82(19) . . ?
C28 P4 C37 105.2(2) . . ?
C41 P4 C37 111.38(19) . . ?
C28 P4 Mo2 99.05(13) . . ?
C41 P4 Mo2 124.26(13) . . ?
C37 P4 Mo2 110.37(14) . . ?
C49 P5 C55 103.7(2) . . ?
C49 P5 C59 101.2(2) . . ?
C55 P5 C59 110.9(2) . . ?
C49 P5 Mo3 102.96(14) . . ?
C55 P5 Mo3 113.54(14) . . ?
C59 P5 Mo3 121.63(15) . . ?
C54 P6 C63 103.6(2) . . ?
C54 P6 C67 103.4(3) . . ?
C63 P6 C67 111.6(2) . . ?
C54 P6 Mo3 98.97(16) . . ?
C63 P6 Mo3 123.27(17) . . ?
C67 P6 Mo3 112.54(17) . . ?
C81 P7 C77 111.5(3) . . ?
C81 P7 C71 106.8(4) . . ?
C77 P7 C71 94.3(4) . . ?
C81 P7 Mo4 121.0(3) . . ?
C77 P7 Mo4 118.1(2) . . ?
C71 P7 Mo4 99.4(3) . . ?
C76 P8 C85 104.2(2) . . ?
C76 P8 C89 103.6(2) . . ?
C85 P8 C89 110.6(2) . . ?
C76 P8 Mo4 99.19(16) . . ?
C85 P8 Mo4 122.15(16) . . ?
C89 P8 Mo4 113.95(17) . . ?
C47 O1 C45 111.5(3) . . ?
C47 O1 Li2 124.5(3) . . ?
C45 O1 Li2 123.9(4) . . ?
C93 O2 C95 110.9(4) . . ?
C93 O2 Li4 122.9(4) . . ?
C95 O2 Li4 124.6(4) . . ?
C97 O3 C99 121(2) . . ?
C5 N1 C2 106.7(3) . . ?
C5 N1 Mo1 124.9(3) . . ?
C2 N1 Mo1 128.5(3) . . ?
C27 N2 C24 106.2(3) . . ?
C27 N2 Mo2 125.2(3) . . ?
C24 N2 Mo2 128.7(3) . . ?
Mo1 N3 Li2 164.7(3) . . ?
Mo1 N3 Li1 107.2(3) . . ?
Li2 N3 Li1 85.2(3) . . ?
Mo2 N4 Li2 166.8(3) . . ?
Mo2 N4 Li1 107.3(3) . . ?
Li2 N4 Li1 84.3(3) . . ?
C50 N5 C53 106.0(4) . . ?
C50 N5 Mo3 127.4(3) . . ?
C53 N5 Mo3 125.9(3) . . ?
C72 N6 C75 104.8(4) . . ?
C72 N6 Mo4 129.6(3) . . ?
C75 N6 Mo4 125.6(3) . . ?
Mo3 N7 Li4 154.4(3) . . ?
Mo3 N7 Li3 106.6(3) . . ?
Li4 N7 Li3 83.4(3) . . ?
Mo4 N8 Li4 155.1(3) . . ?
Mo4 N8 Li3 110.8(3) . . ?
Li4 N8 Li3 86.5(3) . . ?
C2 C1 P1 110.8(3) . . ?
C2 C1 H1A 109.5 . . ?
P1 C1 H1A 109.5 . . ?
C2 C1 H1B 109.5 . . ?
P1 C1 H1B 109.5 . . ?
H1A C1 H1B 108.1 . . ?
C3 C2 N1 109.2(4) . . ?
C3 C2 C1 131.0(4) . . ?
N1 C2 C1 119.5(3) . . ?
C2 C3 C4 107.9(4) . . ?
C2 C3 H3 126.0 . . ?
C4 C3 H3 126.0 . . ?
C5 C4 C3 106.6(4) . . ?
C5 C4 H4 126.7 . . ?
C3 C4 H4 126.7 . . ?
C4 C5 N1 109.6(4) . . ?
C4 C5 C6 132.1(4) . . ?
N1 C5 C6 118.3(3) . . ?
C5 C6 P2 106.5(3) . . ?
C5 C6 H6A 110.4 . . ?
P2 C6 H6A 110.4 . . ?
C5 C6 H6B 110.4 . . ?
P2 C6 H6B 110.4 . . ?
H6A C6 H6B 108.6 . . ?
C10 C7 C8 108.2(4) . . ?
C10 C7 C9 109.4(4) . . ?
C8 C7 C9 108.6(4) . . ?
C10 C7 P1 115.8(3) . . ?
C8 C7 P1 105.3(3) . . ?
C9 C7 P1 109.2(3) . . ?
C7 C8 H8A 109.5 . . ?
C7 C8 H8B 109.5 . . ?
H8A C8 H8B 109.5 . . ?
C7 C8 H8C 109.5 . . ?
H8A C8 H8C 109.5 . . ?
H8B C8 H8C 109.5 . . ?
C7 C9 H9A 109.5 . . ?
C7 C9 H9B 109.5 . . ?
H9A C9 H9B 109.5 . . ?
C7 C9 H9C 109.5 . . ?
H9A C9 H9C 109.5 . . ?
H9B C9 H9C 109.5 . . ?
C7 C10 H10A 109.5 . . ?
C7 C10 H10B 109.5 . . ?
H10A C10 H10B 109.5 . . ?
C7 C10 H10C 109.5 . . ?
H10A C10 H10C 109.5 . . ?
H10B C10 H10C 109.5 . . ?
C13 C11 C14 109.3(4) . . ?
C13 C11 C12 108.1(4) . . ?
C14 C11 C12 108.7(4) . . ?
C13 C11 P1 110.3(3) . . ?
C14 C11 P1 113.8(3) . . ?
C12 C11 P1 106.5(3) . . ?
C11 C12 H12A 109.5 . . ?
C11 C12 H12B 109.5 . . ?
H12A C12 H12B 109.5 . . ?
C11 C12 H12C 109.5 . . ?
H12A C12 H12C 109.5 . . ?
H12B C12 H12C 109.5 . . ?
C11 C13 H13A 109.5 . . ?
C11 C13 H13B 109.5 . . ?
H13A C13 H13B 109.5 . . ?
C11 C13 H13C 109.5 . . ?
H13A C13 H13C 109.5 . . ?
H13B C13 H13C 109.5 . . ?
C11 C14 H14A 109.5 . . ?
C11 C14 H14B 109.5 . . ?
H14A C14 H14B 109.5 . . ?
C11 C14 H14C 109.5 . . ?
H14A C14 H14C 109.5 . . ?
H14B C14 H14C 109.5 . . ?
C17 C15 C16 107.3(4) . . ?
C17 C15 C18 110.2(4) . . ?
C16 C15 C18 107.5(4) . . ?
C17 C15 P2 111.1(3) . . ?
C16 C15 P2 107.5(3) . . ?
C18 C15 P2 113.0(3) . . ?
C15 C16 H16A 109.5 . . ?
C15 C16 H16B 109.5 . . ?
H16A C16 H16B 109.5 . . ?
C15 C16 H16C 109.5 . . ?
H16A C16 H16C 109.5 . . ?
H16B C16 H16C 109.5 . . ?
C15 C17 H17A 109.5 . . ?
C15 C17 H17B 109.5 . . ?
H17A C17 H17B 109.5 . . ?
C15 C17 H17C 109.5 . . ?
H17A C17 H17C 109.5 . . ?
H17B C17 H17C 109.5 . . ?
C15 C18 H18A 109.5 . . ?
C15 C18 H18B 109.5 . . ?
H18A C18 H18B 109.5 . . ?
C15 C18 H18C 109.5 . . ?
H18A C18 H18C 109.5 . . ?
H18B C18 H18C 109.5 . . ?
C21 C19 C22 108.3(4) . . ?
C21 C19 C20 106.9(4) . . ?
C22 C19 C20 109.8(4) . . ?
C21 C19 P2 107.1(3) . . ?
C22 C19 P2 112.9(3) . . ?
C20 C19 P2 111.7(3) . . ?
C19 C20 H20A 109.5 . . ?
C19 C20 H20B 109.5 . . ?
H20A C20 H20B 109.5 . . ?
C19 C20 H20C 109.5 . . ?
H20A C20 H20C 109.5 . . ?
H20B C20 H20C 109.5 . . ?
C19 C21 H21A 109.5 . . ?
C19 C21 H21B 109.5 . . ?
H21A C21 H21B 109.5 . . ?
C19 C21 H21C 109.5 . . ?
H21A C21 H21C 109.5 . . ?
H21B C21 H21C 109.5 . . ?
C19 C22 H22A 109.5 . . ?
C19 C22 H22B 109.5 . . ?
H22A C22 H22B 109.5 . . ?
C19 C22 H22C 109.5 . . ?
H22A C22 H22C 109.5 . . ?
H22B C22 H22C 109.5 . . ?
C24 C23 P3 110.4(3) . . ?
C24 C23 H23A 109.6 . . ?
P3 C23 H23A 109.6 . . ?
C24 C23 H23B 109.6 . . ?
P3 C23 H23B 109.6 . . ?
H23A C23 H23B 108.1 . . ?
C25 C24 N2 110.1(4) . . ?
C25 C24 C23 130.8(4) . . ?
N2 C24 C23 118.8(3) . . ?
C24 C25 C26 106.7(4) . . ?
C24 C25 H25 126.7 . . ?
C26 C25 H25 126.7 . . ?
C27 C26 C25 107.4(4) . . ?
C27 C26 H26 126.3 . . ?
C25 C26 H26 126.3 . . ?
C26 C27 N2 109.7(4) . . ?
C26 C27 C28 131.6(4) . . ?
N2 C27 C28 118.6(3) . . ?
C27 C28 P4 106.8(3) . . ?
C27 C28 H28A 110.4 . . ?
P4 C28 H28A 110.4 . . ?
C27 C28 H28B 110.4 . . ?
P4 C28 H28B 110.4 . . ?
H28A C28 H28B 108.6 . . ?
C32 C29 C30 109.9(4) . . ?
C32 C29 C31 107.5(4) . . ?
C30 C29 C31 109.0(4) . . ?
C32 C29 P3 115.1(3) . . ?
C30 C29 P3 109.8(3) . . ?
C31 C29 P3 105.3(3) . . ?
C29 C30 H30A 109.5 . . ?
C29 C30 H30B 109.5 . . ?
H30A C30 H30B 109.5 . . ?
C29 C30 H30C 109.5 . . ?
H30A C30 H30C 109.5 . . ?
H30B C30 H30C 109.5 . . ?
C29 C31 H31A 109.5 . . ?
C29 C31 H31B 109.5 . . ?
H31A C31 H31B 109.5 . . ?
C29 C31 H31C 109.5 . . ?
H31A C31 H31C 109.5 . . ?
H31B C31 H31C 109.5 . . ?
C29 C32 H32A 109.5 . . ?
C29 C32 H32B 109.5 . . ?
H32A C32 H32B 109.5 . . ?
C29 C32 H32C 109.5 . . ?
H32A C32 H32C 109.5 . . ?
H32B C32 H32C 109.5 . . ?
C34 C33 C35 108.8(4) . . ?
C34 C33 C36 109.1(4) . . ?
C35 C33 C36 108.0(4) . . ?
C34 C33 P3 110.4(3) . . ?
C35 C33 P3 106.8(3) . . ?
C36 C33 P3 113.7(3) . . ?
C33 C34 H34A 109.5 . . ?
C33 C34 H34B 109.5 . . ?
H34A C34 H34B 109.5 . . ?
C33 C34 H34C 109.5 . . ?
H34A C34 H34C 109.5 . . ?
H34B C34 H34C 109.5 . . ?
C33 C35 H35A 109.5 . . ?
C33 C35 H35B 109.5 . . ?
H35A C35 H35B 109.5 . . ?
C33 C35 H35C 109.5 . . ?
H35A C35 H35C 109.5 . . ?
H35B C35 H35C 109.5 . . ?
C33 C36 H36A 109.5 . . ?
C33 C36 H36B 109.5 . . ?
H36A C36 H36B 109.5 . . ?
C33 C36 H36C 109.5 . . ?
H36A C36 H36C 109.5 . . ?
H36B C36 H36C 109.5 . . ?
C40 C37 C39 110.0(4) . . ?
C40 C37 C38 107.7(4) . . ?
C39 C37 C38 107.4(4) . . ?
C40 C37 P4 114.2(3) . . ?
C39 C37 P4 109.7(3) . . ?
C38 C37 P4 107.5(3) . . ?
C37 C38 H38A 109.5 . . ?
C37 C38 H38B 109.5 . . ?
H38A C38 H38B 109.5 . . ?
C37 C38 H38C 109.5 . . ?
H38A C38 H38C 109.5 . . ?
H38B C38 H38C 109.5 . . ?
C37 C39 H39A 109.5 . . ?
C37 C39 H39B 109.5 . . ?
H39A C39 H39B 109.5 . . ?
C37 C39 H39C 109.5 . . ?
H39A C39 H39C 109.5 . . ?
H39B C39 H39C 109.5 . . ?
C37 C40 H40A 109.5 . . ?
C37 C40 H40B 109.5 . . ?
H40A C40 H40B 109.5 . . ?
C37 C40 H40C 109.5 . . ?
H40A C40 H40C 109.5 . . ?
H40B C40 H40C 109.5 . . ?
C44 C41 C43 109.5(3) . . ?
C44 C41 C42 108.1(4) . . ?
C43 C41 C42 107.6(4) . . ?
C44 C41 P4 113.6(3) . . ?
C43 C41 P4 111.2(3) . . ?
C42 C41 P4 106.7(3) . . ?
C41 C42 H42A 109.5 . . ?
C41 C42 H42B 109.5 . . ?
H42A C42 H42B 109.5 . . ?
C41 C42 H42C 109.5 . . ?
H42A C42 H42C 109.5 . . ?
H42B C42 H42C 109.5 . . ?
C41 C43 H43A 109.5 . . ?
C41 C43 H43B 109.5 . . ?
H43A C43 H43B 109.5 . . ?
C41 C43 H43C 109.5 . . ?
H43A C43 H43C 109.5 . . ?
H43B C43 H43C 109.5 . . ?
C41 C44 H44A 109.5 . . ?
C41 C44 H44B 109.5 . . ?
H44A C44 H44B 109.5 . . ?
C41 C44 H44C 109.5 . . ?
H44A C44 H44C 109.5 . . ?
H44B C44 H44C 109.5 . . ?
O1 C45 C46 109.9(4) . . ?
O1 C45 H45A 109.7 . . ?
C46 C45 H45A 109.7 . . ?
O1 C45 H45B 109.7 . . ?
C46 C45 H45B 109.7 . . ?
H45A C45 H45B 108.2 . . ?
C45 C46 H46A 109.5 . . ?
C45 C46 H46B 109.5 . . ?
H46A C46 H46B 109.5 . . ?
C45 C46 H46C 109.5 . . ?
H46A C46 H46C 109.5 . . ?
H46B C46 H46C 109.5 . . ?
O1 C47 C48 110.8(4) . . ?
O1 C47 H47A 109.5 . . ?
C48 C47 H47A 109.5 . . ?
O1 C47 H47B 109.5 . . ?
C48 C47 H47B 109.5 . . ?
H47A C47 H47B 108.1 . . ?
C47 C48 H48A 109.5 . . ?
C47 C48 H48B 109.5 . . ?
H48A C48 H48B 109.5 . . ?
C47 C48 H48C 109.5 . . ?
H48A C48 H48C 109.5 . . ?
H48B C48 H48C 109.5 . . ?
C50 C49 P5 110.7(3) . . ?
C50 C49 H49A 109.5 . . ?
P5 C49 H49A 109.5 . . ?
C50 C49 H49B 109.5 . . ?
P5 C49 H49B 109.5 . . ?
H49A C49 H49B 108.1 . . ?
C51 C50 N5 109.7(4) . . ?
C51 C50 C49 129.7(4) . . ?
N5 C50 C49 120.3(4) . . ?
C50 C51 C52 107.1(4) . . ?
C50 C51 H51 126.4 . . ?
C52 C51 H51 126.4 . . ?
C53 C52 C51 107.4(4) . . ?
C53 C52 H52 126.3 . . ?
C51 C52 H52 126.3 . . ?
C52 C53 N5 109.7(4) . . ?
C52 C53 C54 132.1(4) . . ?
N5 C53 C54 118.0(4) . . ?
C53 C54 P6 106.3(3) . . ?
C53 C54 H54A 110.5 . . ?
P6 C54 H54A 110.5 . . ?
C53 C54 H54B 110.5 . . ?
P6 C54 H54B 110.5 . . ?
H54A C54 H54B 108.7 . . ?
C58 C55 C57 108.9(4) . . ?
C58 C55 C56 108.9(4) . . ?
C57 C55 C56 108.3(4) . . ?
C58 C55 P5 113.8(3) . . ?
C57 C55 P5 106.5(3) . . ?
C56 C55 P5 110.4(3) . . ?
C55 C56 H56A 109.5 . . ?
C55 C56 H56B 109.5 . . ?
H56A C56 H56B 109.5 . . ?
C55 C56 H56C 109.5 . . ?
H56A C56 H56C 109.5 . . ?
H56B C56 H56C 109.5 . . ?
C55 C57 H57A 109.5 . . ?
C55 C57 H57B 109.5 . . ?
H57A C57 H57B 109.5 . . ?
C55 C57 H57C 109.5 . . ?
H57A C57 H57C 109.5 . . ?
H57B C57 H57C 109.5 . . ?
C55 C58 H58A 109.5 . . ?
C55 C58 H58B 109.5 . . ?
H58A C58 H58B 109.5 . . ?
C55 C58 H58C 109.5 . . ?
H58A C58 H58C 109.5 . . ?
H58B C58 H58C 109.5 . . ?
C60 C59 C61 109.0(4) . . ?
C60 C59 C62 109.1(4) . . ?
C61 C59 C62 107.4(4) . . ?
C60 C59 P5 110.5(3) . . ?
C61 C59 P5 105.5(3) . . ?
C62 C59 P5 115.1(3) . . ?
C59 C60 H60A 109.5 . . ?
C59 C60 H60B 109.5 . . ?
H60A C60 H60B 109.5 . . ?
C59 C60 H60C 109.5 . . ?
H60A C60 H60C 109.5 . . ?
H60B C60 H60C 109.5 . . ?
C59 C61 H61A 109.5 . . ?
C59 C61 H61B 109.5 . . ?
H61A C61 H61B 109.5 . . ?
C59 C61 H61C 109.5 . . ?
H61A C61 H61C 109.5 . . ?
H61B C61 H61C 109.5 . . ?
C59 C62 H62A 109.5 . . ?
C59 C62 H62B 109.5 . . ?
H62A C62 H62B 109.5 . . ?
C59 C62 H62C 109.5 . . ?
H62A C62 H62C 109.5 . . ?
H62B C62 H62C 109.5 . . ?
C64 C63 C65 106.5(5) . . ?
C64 C63 C66 108.7(5) . . ?
C65 C63 C66 110.1(5) . . ?
C64 C63 P6 106.4(3) . . ?
C65 C63 P6 111.9(4) . . ?
C66 C63 P6 112.9(4) . . ?
C63 C64 H64A 109.5 . . ?
C63 C64 H64B 109.5 . . ?
H64A C64 H64B 109.5 . . ?
C63 C64 H64C 109.5 . . ?
H64A C64 H64C 109.5 . . ?
H64B C64 H64C 109.5 . . ?
C63 C65 H65A 109.5 . . ?
C63 C65 H65B 109.5 . . ?
H65A C65 H65B 109.5 . . ?
C63 C65 H65C 109.5 . . ?
H65A C65 H65C 109.5 . . ?
H65B C65 H65C 109.5 . . ?
C63 C66 H66A 109.5 . . ?
C63 C66 H66B 109.5 . . ?
H66A C66 H66B 109.5 . . ?
C63 C66 H66C 109.5 . . ?
H66A C66 H66C 109.5 . . ?
H66B C66 H66C 109.5 . . ?
C69 C67 C68 107.1(6) . . ?
C69 C67 C70 111.7(7) . . ?
C68 C67 C70 105.3(6) . . ?
C69 C67 P6 111.6(5) . . ?
C68 C67 P6 108.1(4) . . ?
C70 C67 P6 112.7(5) . . ?
C67 C68 H68A 109.5 . . ?
C67 C68 H68B 109.5 . . ?
H68A C68 H68B 109.5 . . ?
C67 C68 H68C 109.5 . . ?
H68A C68 H68C 109.5 . . ?
H68B C68 H68C 109.5 . . ?
C67 C69 H69A 109.5 . . ?
C67 C69 H69B 109.5 . . ?
H69A C69 H69B 109.5 . . ?
C67 C69 H69C 109.5 . . ?
H69A C69 H69C 109.5 . . ?
H69B C69 H69C 109.5 . . ?
C67 C70 H70A 109.5 . . ?
C67 C70 H70B 109.5 . . ?
H70A C70 H70B 109.5 . . ?
C67 C70 H70C 109.5 . . ?
H70A C70 H70C 109.5 . . ?
H70B C70 H70C 109.5 . . ?
C72 C71 P7 105.3(5) . . ?
C72 C71 H71A 110.7 . . ?
P7 C71 H71A 110.7 . . ?
C72 C71 H71B 110.7 . . ?
P7 C71 H71B 110.7 . . ?
H71A C71 H71B 108.8 . . ?
C73 C72 N6 112.6(5) . . ?
C73 C72 C71 130.4(6) . . ?
N6 C72 C71 114.9(5) . . ?
C72 C73 C74 105.7(5) . . ?
C72 C73 H73 127.1 . . ?
C74 C73 H73 127.1 . . ?
C75 C74 C73 107.3(5) . . ?
C75 C74 H74 126.3 . . ?
C73 C74 H74 126.3 . . ?
C74 C75 N6 109.5(5) . . ?
C74 C75 C76 132.0(5) . . ?
N6 C75 C76 118.3(4) . . ?
C75 C76 P8 107.7(3) . . ?
C75 C76 H76A 110.2 . . ?
P8 C76 H76A 110.2 . . ?
C75 C76 H76B 110.2 . . ?
P8 C76 H76B 110.2 . . ?
H76A C76 H76B 108.5 . . ?
C78 C77 C80 118.3(6) . . ?
C78 C77 C79 91.6(6) . . ?
C80 C77 C79 102.6(6) . . ?
C78 C77 P7 118.0(5) . . ?
C80 C77 P7 118.0(5) . . ?
C79 C77 P7 99.5(5) . . ?
C77 C78 H78A 109.5 . . ?
C77 C78 H78B 109.5 . . ?
H78A C78 H78B 109.5 . . ?
C77 C78 H78C 109.5 . . ?
H78A C78 H78C 109.5 . . ?
H78B C78 H78C 109.5 . . ?
C77 C79 H79A 109.5 . . ?
C77 C79 H79B 109.5 . . ?
H79A C79 H79B 109.5 . . ?
C77 C79 H79C 109.5 . . ?
H79A C79 H79C 109.5 . . ?
H79B C79 H79C 109.5 . . ?
C77 C80 H80A 109.5 . . ?
C77 C80 H80B 109.5 . . ?
H80A C80 H80B 109.5 . . ?
C77 C80 H80C 109.5 . . ?
H80A C80 H80C 109.5 . . ?
H80B C80 H80C 109.5 . . ?
C83 C81 C84 111.5(7) . . ?
C83 C81 C82 102.5(8) . . ?
C84 C81 C82 104.3(7) . . ?
C83 C81 P7 112.8(6) . . ?
C84 C81 P7 121.9(6) . . ?
C82 C81 P7 100.8(5) . . ?
C81 C82 H82A 109.5 . . ?
C81 C82 H82B 109.5 . . ?
H82A C82 H82B 109.5 . . ?
C81 C82 H82C 109.5 . . ?
H82A C82 H82C 109.5 . . ?
H82B C82 H82C 109.5 . . ?
C81 C83 H83A 109.5 . . ?
C81 C83 H83B 109.5 . . ?
H83A C83 H83B 109.5 . . ?
C81 C83 H83C 109.5 . . ?
H83A C83 H83C 109.5 . . ?
H83B C83 H83C 109.5 . . ?
C81 C84 H84A 109.5 . . ?
C81 C84 H84B 109.5 . . ?
H84A C84 H84B 109.5 . . ?
C81 C84 H84C 109.5 . . ?
H84A C84 H84C 109.5 . . ?
H84B C84 H84C 109.5 . . ?
C86 C85 C88 108.3(4) . . ?
C86 C85 C87 107.1(4) . . ?
C88 C85 C87 110.2(4) . . ?
C86 C85 P8 107.4(4) . . ?
C88 C85 P8 113.0(4) . . ?
C87 C85 P8 110.6(4) . . ?
C85 C86 H86A 109.5 . . ?
C85 C86 H86B 109.5 . . ?
H86A C86 H86B 109.5 . . ?
C85 C86 H86C 109.5 . . ?
H86A C86 H86C 109.5 . . ?
H86B C86 H86C 109.5 . . ?
C85 C87 H87A 109.5 . . ?
C85 C87 H87B 109.5 . . ?
H87A C87 H87B 109.5 . . ?
C85 C87 H87C 109.5 . . ?
H87A C87 H87C 109.5 . . ?
H87B C87 H87C 109.5 . . ?
C85 C88 H88A 109.5 . . ?
C85 C88 H88B 109.5 . . ?
H88A C88 H88B 109.5 . . ?
C85 C88 H88C 109.5 . . ?
H88A C88 H88C 109.5 . . ?
H88B C88 H88C 109.5 . . ?
C91 C89 C90 107.8(5) . . ?
C91 C89 C92 109.5(5) . . ?
C90 C89 C92 107.5(5) . . ?
C91 C89 P8 111.3(4) . . ?
C90 C89 P8 106.6(3) . . ?
C92 C89 P8 113.9(4) . . ?
C89 C90 H90A 109.5 . . ?
C89 C90 H90B 109.5 . . ?
H90A C90 H90B 109.5 . . ?
C89 C90 H90C 109.5 . . ?
H90A C90 H90C 109.5 . . ?
H90B C90 H90C 109.5 . . ?
C89 C91 H91A 109.5 . . ?
C89 C91 H91B 109.5 . . ?
H91A C91 H91B 109.5 . . ?
C89 C91 H91C 109.5 . . ?
H91A C91 H91C 109.5 . . ?
H91B C91 H91C 109.5 . . ?
C89 C92 H92A 109.5 . . ?
C89 C92 H92B 109.5 . . ?
H92A C92 H92B 109.5 . . ?
C89 C92 H92C 109.5 . . ?
H92A C92 H92C 109.5 . . ?
H92B C92 H92C 109.5 . . ?
O2 C93 C94 110.3(4) . . ?
O2 C93 H93A 109.6 . . ?
C94 C93 H93A 109.6 . . ?
O2 C93 H93B 109.6 . . ?
C94 C93 H93B 109.6 . . ?
H93A C93 H93B 108.1 . . ?
C93 C94 H94A 109.5 . . ?
C93 C94 H94B 109.5 . . ?
H94A C94 H94B 109.5 . . ?
C93 C94 H94C 109.5 . . ?
H94A C94 H94C 109.5 . . ?
H94B C94 H94C 109.5 . . ?
O2 C95 C96 111.4(4) . . ?
O2 C95 H95A 109.3 . . ?
C96 C95 H95A 109.3 . . ?
O2 C95 H95B 109.3 . . ?
C96 C95 H95B 109.3 . . ?
H95A C95 H95B 108.0 . . ?
C95 C96 H96A 109.5 . . ?
C95 C96 H96B 109.5 . . ?
H96A C96 H96B 109.5 . . ?
C95 C96 H96C 109.5 . . ?
H96A C96 H96C 109.5 . . ?
H96B C96 H96C 109.5 . . ?
C98 C97 O3 112.0(19) . . ?
C98 C97 H97A 109.2 . . ?
O3 C97 H97A 109.2 . . ?
C98 C97 H97B 109.2 . . ?
O3 C97 H97B 109.2 . . ?
H97A C97 H97B 107.9 . . ?
C97 C98 H98A 109.5 . . ?
C97 C98 H98B 109.5 . . ?
H98A C98 H98B 109.5 . . ?
C97 C98 H98C 109.5 . . ?
H98A C98 H98C 109.5 . . ?
H98B C98 H98C 109.5 . . ?
C100 C99 O3 82.6(17) . . ?
C100 C99 H99A 114.9 . . ?
O3 C99 H99A 114.9 . . ?
C100 C99 H99B 114.9 . . ?
O3 C99 H99B 114.9 . . ?
H99A C99 H99B 111.9 . . ?
C99 C100 H10D 109.5 . . ?
C99 C100 H10E 109.5 . . ?
H10D C100 H10E 109.5 . . ?
C99 C100 H10F 109.5 . . ?
H10D C100 H10F 109.5 . . ?
H10E C100 H10F 109.5 . . ?
N3 Li1 N4 91.2(3) . . ?
N3 Li1 Li2 45.6(2) . . ?
N4 Li1 Li2 45.6(2) . . ?
N3 Li1 I1 86.6(3) . . ?
N4 Li1 I1 156.3(4) . . ?
Li2 Li1 I1 127.5(3) . . ?
N3 Li1 I2 156.3(4) . . ?
N4 Li1 I2 85.5(3) . . ?
Li2 Li1 I2 127.0(3) . . ?
I1 Li1 I2 105.5(2) . . ?
N3 Li1 Mo1 31.53(14) . . ?
N4 Li1 Mo1 122.3(3) . . ?
Li2 Li1 Mo1 76.8(2) . . ?
I1 Li1 Mo1 56.26(14) . . ?
I2 Li1 Mo1 147.3(3) . . ?
N3 Li1 Mo2 122.1(3) . . ?
N4 Li1 Mo2 31.20(14) . . ?
Li2 Li1 Mo2 76.7(2) . . ?
I1 Li1 Mo2 146.1(3) . . ?
I2 Li1 Mo2 55.83(14) . . ?
Mo1 Li1 Mo2 153.5(3) . . ?
O1 Li2 N3 132.7(4) . . ?
O1 Li2 N4 128.0(4) . . ?
N3 Li2 N4 99.3(3) . . ?
O1 Li2 Li1 177.8(4) . . ?
N3 Li2 Li1 49.2(2) . . ?
N4 Li2 Li1 50.1(2) . . ?
N8 Li3 N7 92.4(3) . . ?
N8 Li3 Li4 46.3(2) . . ?
N7 Li3 Li4 46.1(2) . . ?
N8 Li3 I3 142.0(4) . . ?
N7 Li3 I3 86.5(3) . . ?
Li4 Li3 I3 120.9(3) . . ?
N8 Li3 I4 85.7(3) . . ?
N7 Li3 I4 149.4(4) . . ?
Li4 Li3 I4 125.3(3) . . ?
I3 Li3 I4 113.3(3) . . ?
N8 Li3 Mo4 30.52(15) . . ?
N7 Li3 Mo4 120.9(3) . . ?
Li4 Li3 Mo4 75.7(2) . . ?
I3 Li3 Mo4 143.0(3) . . ?
I4 Li3 Mo4 55.84(14) . . ?
N8 Li3 Mo3 120.9(3) . . ?
N7 Li3 Mo3 31.20(15) . . ?
Li4 Li3 Mo3 75.4(2) . . ?
I3 Li3 Mo3 56.54(15) . . ?
I4 Li3 Mo3 148.9(3) . . ?
Mo4 Li3 Mo3 151.1(3) . . ?
O2 Li4 N8 127.4(4) . . ?
O2 Li4 N7 134.7(4) . . ?
N8 Li4 N7 97.7(3) . . ?
O2 Li4 Li3 173.9(4) . . ?
N8 Li4 Li3 47.2(2) . . ?
N7 Li4 Li3 50.5(2) . . ?

loop_
_geom_bond_atom_site_label_1
_geom_bond_atom_site_label_2
_geom_bond_distance
_geom_bond_site_symmetry_2
_geom_bond_publ_flag
I1 Mo1 2.8379(4) . ?
I1 Li1 2.952(7) . ?
I2 Mo2 2.8352(5) . ?
I2 Li1 2.964(8) . ?
I3 Mo3 2.8387(5) . ?
I3 Li3 2.872(9) . ?
I4 Mo4 2.8399(5) . ?
I4 Li3 2.978(8) . ?
Mo1 N3 1.678(3) . ?
Mo1 N1 2.106(3) . ?
Mo1 P2 2.4972(11) . ?
Mo1 P1 2.5506(11) . ?
Mo1 Li1 3.064(8) . ?
Mo2 N4 1.675(3) . ?
Mo2 N2 2.106(3) . ?
Mo2 P4 2.4996(10) . ?
Mo2 P3 2.5412(11) . ?
Mo2 Li1 3.087(8) . ?
Mo3 N7 1.679(4) . ?
Mo3 N5 2.112(4) . ?
Mo3 P5 2.5235(11) . ?
Mo3 P6 2.5318(12) . ?
Mo3 Li3 3.105(8) . ?
Mo4 N8 1.676(4) . ?
Mo4 N6 2.101(4) . ?
Mo4 P8 2.5063(12) . ?
Mo4 P7 2.5403(13) . ?
Mo4 Li3 3.084(8) . ?
P1 C1 1.844(4) . ?
P1 C7 1.883(4) . ?
P1 C11 1.891(4) . ?
P2 C6 1.845(4) . ?
P2 C19 1.874(5) . ?
P2 C15 1.901(5) . ?
P3 C23 1.842(4) . ?
P3 C29 1.888(4) . ?
P3 C33 1.890(5) . ?
P4 C28 1.850(4) . ?
P4 C41 1.888(4) . ?
P4 C37 1.895(4) . ?
P5 C49 1.847(4) . ?
P5 C55 1.883(5) . ?
P5 C59 1.891(5) . ?
P6 C54 1.840(5) . ?
P6 C63 1.883(5) . ?
P6 C67 1.890(5) . ?
P7 C81 1.822(9) . ?
P7 C77 1.834(6) . ?
P7 C71 1.878(8) . ?
P8 C76 1.852(5) . ?
P8 C85 1.883(5) . ?
P8 C89 1.889(5) . ?
O1 C47 1.435(5) . ?
O1 C45 1.436(5) . ?
O1 Li2 1.897(7) . ?
O2 C93 1.431(6) . ?
O2 C95 1.439(6) . ?
O2 Li4 1.923(8) . ?
O3 C97 1.58(2) . ?
O3 C99 1.75(3) . ?
N1 C5 1.384(5) . ?
N1 C2 1.389(5) . ?
N2 C27 1.382(5) . ?
N2 C24 1.382(5) . ?
N3 Li2 1.994(8) . ?
N3 Li1 2.114(8) . ?
N4 Li2 1.999(8) . ?
N4 Li1 2.144(8) . ?
N5 C50 1.383(6) . ?
N5 C53 1.391(5) . ?
N6 C72 1.353(6) . ?
N6 C75 1.388(6) . ?
N7 Li4 2.034(8) . ?
N7 Li3 2.176(8) . ?
N8 Li4 2.029(8) . ?
N8 Li3 2.061(9) . ?
C1 C2 1.484(6) . ?
C1 H1A 0.9900 . ?
C1 H1B 0.9900 . ?
C2 C3 1.366(6) . ?
C3 C4 1.409(6) . ?
C3 H3 0.9500 . ?
C4 C5 1.379(6) . ?
C4 H4 0.9500 . ?
C5 C6 1.491(6) . ?
C6 H6A 0.9900 . ?
C6 H6B 0.9900 . ?
C7 C10 1.528(6) . ?
C7 C8 1.541(6) . ?
C7 C9 1.542(6) . ?
C8 H8A 0.9800 . ?
C8 H8B 0.9800 . ?
C8 H8C 0.9800 . ?
C9 H9A 0.9800 . ?
C9 H9B 0.9800 . ?
C9 H9C 0.9800 . ?
C10 H10A 0.9800 . ?
C10 H10B 0.9800 . ?
C10 H10C 0.9800 . ?
C11 C13 1.528(6) . ?
C11 C14 1.529(6) . ?
C11 C12 1.532(6) . ?
C12 H12A 0.9800 . ?
C12 H12B 0.9800 . ?
C12 H12C 0.9800 . ?
C13 H13A 0.9800 . ?
C13 H13B 0.9800 . ?
C13 H13C 0.9800 . ?
C14 H14A 0.9800 . ?
C14 H14B 0.9800 . ?
C14 H14C 0.9800 . ?
C15 C17 1.528(6) . ?
C15 C16 1.535(7) . ?
C15 C18 1.540(6) . ?
C16 H16A 0.9800 . ?
C16 H16B 0.9800 . ?
C16 H16C 0.9800 . ?
C17 H17A 0.9800 . ?
C17 H17B 0.9800 . ?
C17 H17C 0.9800 . ?
C18 H18A 0.9800 . ?
C18 H18B 0.9800 . ?
C18 H18C 0.9800 . ?
C19 C21 1.534(6) . ?
C19 C22 1.540(6) . ?
C19 C20 1.542(6) . ?
C20 H20A 0.9800 . ?
C20 H20B 0.9800 . ?
C20 H20C 0.9800 . ?
C21 H21A 0.9800 . ?
C21 H21B 0.9800 . ?
C21 H21C 0.9800 . ?
C22 H22A 0.9800 . ?
C22 H22B 0.9800 . ?
C22 H22C 0.9800 . ?
C23 C24 1.497(6) . ?
C23 H23A 0.9900 . ?
C23 H23B 0.9900 . ?
C24 C25 1.369(5) . ?
C25 C26 1.411(6) . ?
C25 H25 0.9500 . ?
C26 C27 1.366(6) . ?
C26 H26 0.9500 . ?
C27 C28 1.490(6) . ?
C28 H28A 0.9900 . ?
C28 H28B 0.9900 . ?
C29 C32 1.534(6) . ?
C29 C30 1.535(6) . ?
C29 C31 1.537(6) . ?
C30 H30A 0.9800 . ?
C30 H30B 0.9800 . ?
C30 H30C 0.9800 . ?
C31 H31A 0.9800 . ?
C31 H31B 0.9800 . ?
C31 H31C 0.9800 . ?
C32 H32A 0.9800 . ?
C32 H32B 0.9800 . ?
C32 H32C 0.9800 . ?
C33 C34 1.523(6) . ?
C33 C35 1.528(6) . ?
C33 C36 1.536(6) . ?
C34 H34A 0.9800 . ?
C34 H34B 0.9800 . ?
C34 H34C 0.9800 . ?
C35 H35A 0.9800 . ?
C35 H35B 0.9800 . ?
C35 H35C 0.9800 . ?
C36 H36A 0.9800 . ?
C36 H36B 0.9800 . ?
C36 H36C 0.9800 . ?
C37 C40 1.529(6) . ?
C37 C39 1.531(6) . ?
C37 C38 1.537(6) . ?
C38 H38A 0.9800 . ?
C38 H38B 0.9800 . ?
C38 H38C 0.9800 . ?
C39 H39A 0.9800 . ?
C39 H39B 0.9800 . ?
C39 H39C 0.9800 . ?
C40 H40A 0.9800 . ?
C40 H40B 0.9800 . ?
C40 H40C 0.9800 . ?
C41 C44 1.534(6) . ?
C41 C43 1.535(6) . ?
C41 C42 1.538(6) . ?
C42 H42A 0.9800 . ?
C42 H42B 0.9800 . ?
C42 H42C 0.9800 . ?
C43 H43A 0.9800 . ?
C43 H43B 0.9800 . ?
C43 H43C 0.9800 . ?
C44 H44A 0.9800 . ?
C44 H44B 0.9800 . ?
C44 H44C 0.9800 . ?
C45 C46 1.503(7) . ?
C45 H45A 0.9900 . ?
C45 H45B 0.9900 . ?
C46 H46A 0.9800 . ?
C46 H46B 0.9800 . ?
C46 H46C 0.9800 . ?
C47 C48 1.494(7) . ?
C47 H47A 0.9900 . ?
C47 H47B 0.9900 . ?
C48 H48A 0.9800 . ?
C48 H48B 0.9800 . ?
C48 H48C 0.9800 . ?
C49 C50 1.497(6) . ?
C49 H49A 0.9900 . ?
C49 H49B 0.9900 . ?
C50 C51 1.371(6) . ?
C51 C52 1.404(7) . ?
C51 H51 0.9500 . ?
C52 C53 1.363(7) . ?
C52 H52 0.9500 . ?
C53 C54 1.493(7) . ?
C54 H54A 0.9900 . ?
C54 H54B 0.9900 . ?
C55 C58 1.531(6) . ?
C55 C57 1.532(7) . ?
C55 C56 1.533(6) . ?
C56 H56A 0.9800 . ?
C56 H56B 0.9800 . ?
C56 H56C 0.9800 . ?
C57 H57A 0.9800 . ?
C57 H57B 0.9800 . ?
C57 H57C 0.9800 . ?
C58 H58A 0.9800 . ?
C58 H58B 0.9800 . ?
C58 H58C 0.9800 . ?
C59 C60 1.525(6) . ?
C59 C61 1.527(6) . ?
C59 C62 1.541(6) . ?
C60 H60A 0.9800 . ?
C60 H60B 0.9800 . ?
C60 H60C 0.9800 . ?
C61 H61A 0.9800 . ?
C61 H61B 0.9800 . ?
C61 H61C 0.9800 . ?
C62 H62A 0.9800 . ?
C62 H62B 0.9800 . ?
C62 H62C 0.9800 . ?
C63 C64 1.526(8) . ?
C63 C65 1.527(8) . ?
C63 C66 1.530(7) . ?
C64 H64A 0.9800 . ?
C64 H64B 0.9800 . ?
C64 H64C 0.9800 . ?
C65 H65A 0.9800 . ?
C65 H65B 0.9800 . ?
C65 H65C 0.9800 . ?
C66 H66A 0.9800 . ?
C66 H66B 0.9800 . ?
C66 H66C 0.9800 . ?
C67 C69 1.487(10) . ?
C67 C68 1.526(8) . ?
C67 C70 1.551(9) . ?
C68 H68A 0.9800 . ?
C68 H68B 0.9800 . ?
C68 H68C 0.9800 . ?
C69 H69A 0.9800 . ?
C69 H69B 0.9800 . ?
C69 H69C 0.9800 . ?
C70 H70A 0.9800 . ?
C70 H70B 0.9800 . ?
C70 H70C 0.9800 . ?
C71 C72 1.604(9) . ?
C71 H71A 0.9900 . ?
C71 H71B 0.9900 . ?
C72 C73 1.346(7) . ?
C73 C74 1.400(8) . ?
C73 H73 0.9500 . ?
C74 C75 1.366(7) . ?
C74 H74 0.9500 . ?
C75 C76 1.489(7) . ?
C76 H76A 0.9900 . ?
C76 H76B 0.9900 . ?
C77 C78 1.392(8) . ?
C77 C80 1.499(8) . ?
C77 C79 1.825(12) . ?
C78 H78A 0.9800 . ?
C78 H78B 0.9800 . ?
C78 H78C 0.9800 . ?
C79 H79A 0.9800 . ?
C79 H79B 0.9800 . ?
C79 H79C 0.9800 . ?
C80 H80A 0.9800 . ?
C80 H80B 0.9800 . ?
C80 H80C 0.9800 . ?
C81 C83 1.416(10) . ?
C81 C84 1.485(10) . ?
C81 C82 1.668(11) . ?
C82 H82A 0.9800 . ?
C82 H82B 0.9800 . ?
C82 H82C 0.9800 . ?
C83 H83A 0.9800 . ?
C83 H83B 0.9800 . ?
C83 H83C 0.9800 . ?
C84 H84A 0.9800 . ?
C84 H84B 0.9800 . ?
C84 H84C 0.9800 . ?
C85 C86 1.526(7) . ?
C85 C88 1.541(6) . ?
C85 C87 1.545(7) . ?
C86 H86A 0.9800 . ?
C86 H86B 0.9800 . ?
C86 H86C 0.9800 . ?
C87 H87A 0.9800 . ?
C87 H87B 0.9800 . ?
C87 H87C 0.9800 . ?
C88 H88A 0.9800 . ?
C88 H88B 0.9800 . ?
C88 H88C 0.9800 . ?
C89 C91 1.519(7) . ?
C89 C90 1.524(8) . ?
C89 C92 1.539(7) . ?
C90 H90A 0.9800 . ?
C90 H90B 0.9800 . ?
C90 H90C 0.9800 . ?
C91 H91A 0.9800 . ?
C91 H91B 0.9800 . ?
C91 H91C 0.9800 . ?
C92 H92A 0.9800 . ?
C92 H92B 0.9800 . ?
C92 H92C 0.9800 . ?
C93 C94 1.487(7) . ?
C93 H93A 0.9900 . ?
C93 H93B 0.9900 . ?
C94 H94A 0.9800 . ?
C94 H94B 0.9800 . ?
C94 H94C 0.9800 . ?
C95 C96 1.483(8) . ?
C95 H95A 0.9900 . ?
C95 H95B 0.9900 . ?
C96 H96A 0.9800 . ?
C96 H96B 0.9800 . ?
C96 H96C 0.9800 . ?
C97 C98 1.37(2) . ?
C97 H97A 0.9900 . ?
C97 H97B 0.9900 . ?
C98 H98A 0.9800 . ?
C98 H98B 0.9800 . ?
C98 H98C 0.9800 . ?
C99 C100 1.37(3) . ?
C99 H99A 0.9900 . ?
C99 H99B 0.9900 . ?
C100 H10D 0.9800 . ?
C100 H10E 0.9800 . ?
C100 H10F 0.9800 . ?
Li1 Li2 2.782(10) . ?
Li3 Li4 2.803(11) . ?

loop_
_geom_torsion_atom_site_label_1
_geom_torsion_atom_site_label_2
_geom_torsion_atom_site_label_3
_geom_torsion_atom_site_label_4
_geom_torsion
_geom_torsion_site_symmetry_1
_geom_torsion_site_symmetry_2
_geom_torsion_site_symmetry_3
_geom_torsion_site_symmetry_4
_geom_torsion_publ_flag
N1 Mo1 N3 Li2 -56.7(12) . . . . ?
P2 Mo1 N3 Li2 -135.0(11) . . . . ?
P1 Mo1 N3 Li2 23.6(12) . . . . ?
I1 Mo1 N3 Li2 127.5(11) . . . . ?
Li1 Mo1 N3 Li2 143.3(12) . . . . ?
N1 Mo1 N3 Li1 160.0(3) . . . . ?
P2 Mo1 N3 Li1 81.7(3) . . . . ?
P1 Mo1 N3 Li1 -119.7(3) . . . . ?
I1 Mo1 N3 Li1 -15.8(3) . . . . ?
N2 Mo2 N4 Li2 -49.7(13) . . . . ?
P4 Mo2 N4 Li2 -127.8(13) . . . . ?
P3 Mo2 N4 Li2 30.6(13) . . . . ?
I2 Mo2 N4 Li2 132.9(13) . . . . ?
Li1 Mo2 N4 Li2 150.3(14) . . . . ?
N2 Mo2 N4 Li1 160.0(3) . . . . ?
P4 Mo2 N4 Li1 81.9(3) . . . . ?
P3 Mo2 N4 Li1 -119.8(3) . . . . ?
I2 Mo2 N4 Li1 -17.4(3) . . . . ?
N5 Mo3 N7 Li4 -82.4(7) . . . . ?
P5 Mo3 N7 Li4 -163.3(7) . . . . ?
P6 Mo3 N7 Li4 -3.7(7) . . . . ?
I3 Mo3 N7 Li4 94.6(7) . . . . ?
Li3 Mo3 N7 Li4 110.2(8) . . . . ?
N5 Mo3 N7 Li3 167.4(3) . . . . ?
P5 Mo3 N7 Li3 86.5(3) . . . . ?
P6 Mo3 N7 Li3 -114.0(3) . . . . ?
I3 Mo3 N7 Li3 -15.7(3) . . . . ?
N6 Mo4 N8 Li4 -60.4(7) . . . . ?
P8 Mo4 N8 Li4 -139.7(7) . . . . ?
P7 Mo4 N8 Li4 19.7(7) . . . . ?
I4 Mo4 N8 Li4 120.0(7) . . . . ?
Li3 Mo4 N8 Li4 131.4(8) . . . . ?
N6 Mo4 N8 Li3 168.2(3) . . . . ?
P8 Mo4 N8 Li3 88.8(3) . . . . ?
P7 Mo4 N8 Li3 -111.7(3) . . . . ?
I4 Mo4 N8 Li3 -11.4(3) . . . . ?
C7 P1 C1 C2 143.6(3) . . . . ?
C11 P1 C1 C2 -101.2(3) . . . . ?
Mo1 P1 C1 C2 16.7(3) . . . . ?
C5 N1 C2 C3 0.7(4) . . . . ?
Mo1 N1 C2 C3 179.4(3) . . . . ?
C5 N1 C2 C1 -173.9(4) . . . . ?
Mo1 N1 C2 C1 4.7(5) . . . . ?
P1 C1 C2 C3 171.2(4) . . . . ?
P1 C1 C2 N1 -15.6(5) . . . . ?
N1 C2 C3 C4 -0.4(5) . . . . ?
C1 C2 C3 C4 173.4(4) . . . . ?
C2 C3 C4 C5 0.0(5) . . . . ?
C3 C4 C5 N1 0.5(5) . . . . ?
C3 C4 C5 C6 -178.4(4) . . . . ?
C2 N1 C5 C4 -0.7(5) . . . . ?
Mo1 N1 C5 C4 -179.4(3) . . . . ?
C2 N1 C5 C6 178.3(4) . . . . ?
Mo1 N1 C5 C6 -0.4(5) . . . . ?
C4 C5 C6 P2 148.5(4) . . . . ?
N1 C5 C6 P2 -30.2(5) . . . . ?
C19 P2 C6 C5 168.6(3) . . . . ?
C15 P2 C6 C5 -74.9(3) . . . . ?
Mo1 P2 C6 C5 39.5(3) . . . . ?
C1 P1 C7 C10 44.3(4) . . . . ?
C11 P1 C7 C10 -64.6(4) . . . . ?
Mo1 P1 C7 C10 157.2(3) . . . . ?
C1 P1 C7 C8 -75.2(3) . . . . ?
C11 P1 C7 C8 175.9(3) . . . . ?
Mo1 P1 C7 C8 37.8(4) . . . . ?
C1 P1 C7 C9 168.3(3) . . . . ?
C11 P1 C7 C9 59.4(4) . . . . ?
Mo1 P1 C7 C9 -78.7(3) . . . . ?
C1 P1 C11 C13 170.6(3) . . . . ?
C7 P1 C11 C13 -80.8(4) . . . . ?
Mo1 P1 C11 C13 61.0(3) . . . . ?
C1 P1 C11 C14 -66.2(4) . . . . ?
C7 P1 C11 C14 42.4(4) . . . . ?
Mo1 P1 C11 C14 -175.8(3) . . . . ?
C1 P1 C11 C12 53.5(3) . . . . ?
C7 P1 C11 C12 162.1(3) . . . . ?
Mo1 P1 C11 C12 -56.1(3) . . . . ?
C6 P2 C19 C21 -60.2(3) . . . . ?
C15 P2 C19 C21 -171.7(3) . . . . ?
Mo1 P2 C19 C21 50.6(3) . . . . ?
C6 P2 C19 C22 58.8(4) . . . . ?
C15 P2 C19 C22 -52.6(4) . . . . ?
Mo1 P2 C19 C22 169.6(3) . . . . ?
C6 P2 C19 C20 -176.9(3) . . . . ?
C15 P2 C19 C20 71.6(3) . . . . ?
Mo1 P2 C19 C20 -66.1(3) . . . . ?
C29 P3 C23 C24 145.7(3) . . . . ?
C33 P3 C23 C24 -98.7(3) . . . . ?
Mo2 P3 C23 C24 18.6(3) . . . . ?
C27 N2 C24 C25 1.0(5) . . . . ?
Mo2 N2 C24 C25 -177.6(3) . . . . ?
C27 N2 C24 C23 -172.8(4) . . . . ?
Mo2 N2 C24 C23 8.5(5) . . . . ?
P3 C23 C24 C25 168.6(4) . . . . ?
P3 C23 C24 N2 -19.0(5) . . . . ?
N2 C24 C25 C26 -0.4(5) . . . . ?
C23 C24 C25 C26 172.5(4) . . . . ?
C24 C25 C26 C27 -0.4(5) . . . . ?
C25 C26 C27 N2 1.0(5) . . . . ?
C25 C26 C27 C28 -178.0(4) . . . . ?
C24 N2 C27 C26 -1.3(5) . . . . ?
Mo2 N2 C27 C26 177.4(3) . . . . ?
C24 N2 C27 C28 177.9(4) . . . . ?
Mo2 N2 C27 C28 -3.4(5) . . . . ?
C26 C27 C28 P4 151.8(4) . . . . ?
N2 C27 C28 P4 -27.2(5) . . . . ?
C41 P4 C28 C27 166.4(3) . . . . ?
C37 P4 C28 C27 -76.5(3) . . . . ?
Mo2 P4 C28 C27 37.6(3) . . . . ?
C23 P3 C29 C32 42.5(4) . . . . ?
C33 P3 C29 C32 -66.3(4) . . . . ?
Mo2 P3 C29 C32 155.3(3) . . . . ?
C23 P3 C29 C30 167.2(3) . . . . ?
C33 P3 C29 C30 58.4(4) . . . . ?
Mo2 P3 C29 C30 -80.0(3) . . . . ?
C23 P3 C29 C31 -75.6(3) . . . . ?
C33 P3 C29 C31 175.6(3) . . . . ?
Mo2 P3 C29 C31 37.2(4) . . . . ?
C23 P3 C33 C34 171.0(3) . . . . ?
C29 P3 C33 C34 -80.9(4) . . . . ?
Mo2 P3 C33 C34 61.6(3) . . . . ?
C23 P3 C33 C35 52.9(3) . . . . ?
C29 P3 C33 C35 161.0(3) . . . . ?
Mo2 P3 C33 C35 -56.6(3) . . . . ?
C23 P3 C33 C36 -66.0(4) . . . . ?
C29 P3 C33 C36 42.1(4) . . . . ?
Mo2 P3 C33 C36 -175.5(3) . . . . ?
C28 P4 C37 C40 -31.4(4) . . . . ?
C41 P4 C37 C40 80.4(4) . . . . ?
Mo2 P4 C37 C40 -137.4(3) . . . . ?
C28 P4 C37 C39 -155.5(3) . . . . ?
C41 P4 C37 C39 -43.6(4) . . . . ?
Mo2 P4 C37 C39 98.6(3) . . . . ?
C28 P4 C37 C38 88.0(3) . . . . ?
C41 P4 C37 C38 -160.1(3) . . . . ?
Mo2 P4 C37 C38 -17.9(3) . . . . ?
C28 P4 C41 C44 59.2(3) . . . . ?
C37 P4 C41 C44 -53.5(4) . . . . ?
Mo2 P4 C41 C44 170.5(2) . . . . ?
C28 P4 C41 C43 -176.8(3) . . . . ?
C37 P4 C41 C43 70.5(3) . . . . ?
Mo2 P4 C41 C43 -65.5(3) . . . . ?
C28 P4 C41 C42 -59.8(3) . . . . ?
C37 P4 C41 C42 -172.5(3) . . . . ?
Mo2 P4 C41 C42 51.5(3) . . . . ?
C47 O1 C45 C46 -177.2(4) . . . . ?
Li2 O1 C45 C46 4.8(7) . . . . ?
C45 O1 C47 C48 -176.2(4) . . . . ?
Li2 O1 C47 C48 1.9(7) . . . . ?
C55 P5 C49 C50 106.8(3) . . . . ?
C59 P5 C49 C50 -138.2(3) . . . . ?
Mo3 P5 C49 C50 -11.7(4) . . . . ?
C53 N5 C50 C51 0.3(5) . . . . ?
Mo3 N5 C50 C51 -170.6(3) . . . . ?
C53 N5 C50 C49 174.7(4) . . . . ?
Mo3 N5 C50 C49 3.8(6) . . . . ?
P5 C49 C50 C51 -179.8(4) . . . . ?
P5 C49 C50 N5 7.1(5) . . . . ?
N5 C50 C51 C52 -0.5(5) . . . . ?
C49 C50 C51 C52 -174.2(5) . . . . ?
C50 C51 C52 C53 0.5(6) . . . . ?
C51 C52 C53 N5 -0.3(6) . . . . ?
C51 C52 C53 C54 174.6(5) . . . . ?
C50 N5 C53 C52 0.0(5) . . . . ?
Mo3 N5 C53 C52 171.1(3) . . . . ?
C50 N5 C53 C54 -175.7(4) . . . . ?
Mo3 N5 C53 C54 -4.7(6) . . . . ?
C52 C53 C54 P6 -141.2(5) . . . . ?
N5 C53 C54 P6 33.4(5) . . . . ?
C63 P6 C54 C53 -167.3(3) . . . . ?
C67 P6 C54 C53 76.1(4) . . . . ?
Mo3 P6 C54 C53 -39.8(3) . . . . ?
C49 P5 C55 C58 64.6(4) . . . . ?
C59 P5 C55 C58 -43.2(4) . . . . ?
Mo3 P5 C55 C58 175.6(3) . . . . ?
C49 P5 C55 C57 -55.3(4) . . . . ?
C59 P5 C55 C57 -163.1(3) . . . . ?
Mo3 P5 C55 C57 55.7(3) . . . . ?
C49 P5 C55 C56 -172.6(3) . . . . ?
C59 P5 C55 C56 79.5(4) . . . . ?
Mo3 P5 C55 C56 -61.7(3) . . . . ?
C49 P5 C59 C60 -166.3(3) . . . . ?
C55 P5 C59 C60 -56.8(4) . . . . ?
Mo3 P5 C59 C60 80.8(3) . . . . ?
C49 P5 C59 C61 76.1(3) . . . . ?
C55 P5 C59 C61 -174.4(3) . . . . ?
Mo3 P5 C59 C61 -36.9(3) . . . . ?
C49 P5 C59 C62 -42.1(4) . . . . ?
C55 P5 C59 C62 67.3(4) . . . . ?
Mo3 P5 C59 C62 -155.1(3) . . . . ?
C54 P6 C63 C64 71.3(4) . . . . ?
C67 P6 C63 C64 -178.1(4) . . . . ?
Mo3 P6 C63 C64 -39.2(5) . . . . ?
C54 P6 C63 C65 -172.7(4) . . . . ?
C67 P6 C63 C65 -62.1(5) . . . . ?
Mo3 P6 C63 C65 76.8(4) . . . . ?
C54 P6 C63 C66 -47.8(5) . . . . ?
C67 P6 C63 C66 62.8(5) . . . . ?
Mo3 P6 C63 C66 -158.3(4) . . . . ?
C54 P6 C67 C69 162.0(5) . . . . ?
C63 P6 C67 C69 51.3(6) . . . . ?
Mo3 P6 C67 C69 -92.2(6) . . . . ?
C54 P6 C67 C68 -80.5(5) . . . . ?
C63 P6 C67 C68 168.8(4) . . . . ?
Mo3 P6 C67 C68 25.3(5) . . . . ?
C54 P6 C67 C70 35.5(7) . . . . ?
C63 P6 C67 C70 -75.2(7) . . . . ?
Mo3 P6 C67 C70 141.3(6) . . . . ?
C81 P7 C71 C72 89.4(6) . . . . ?
C77 P7 C71 C72 -156.5(5) . . . . ?
Mo4 P7 C71 C72 -37.1(5) . . . . ?
C75 N6 C72 C73 -1.2(8) . . . . ?
Mo4 N6 C72 C73 179.4(5) . . . . ?
C75 N6 C72 C71 164.2(5) . . . . ?
Mo4 N6 C72 C71 -15.2(9) . . . . ?
P7 C71 C72 C73 -161.1(8) . . . . ?
P7 C71 C72 N6 36.7(8) . . . . ?
N6 C72 C73 C74 0.3(9) . . . . ?
C71 C72 C73 C74 -162.3(7) . . . . ?
C72 C73 C74 C75 0.8(8) . . . . ?
C73 C74 C75 N6 -1.5(7) . . . . ?
C73 C74 C75 C76 172.2(6) . . . . ?
C72 N6 C75 C74 1.7(6) . . . . ?
Mo4 N6 C75 C74 -178.9(4) . . . . ?
C72 N6 C75 C76 -173.1(5) . . . . ?
Mo4 N6 C75 C76 6.4(6) . . . . ?
C74 C75 C76 P8 155.6(5) . . . . ?
N6 C75 C76 P8 -31.1(6) . . . . ?
C85 P8 C76 C75 162.2(4) . . . . ?
C89 P8 C76 C75 -82.0(4) . . . . ?
Mo4 P8 C76 C75 35.6(4) . . . . ?
C81 P7 C77 C78 -154.1(7) . . . . ?
C71 P7 C77 C78 95.8(8) . . . . ?
Mo4 P7 C77 C78 -7.2(9) . . . . ?
C81 P7 C77 C80 52.7(8) . . . . ?
C71 P7 C77 C80 -57.4(7) . . . . ?
Mo4 P7 C77 C80 -160.4(5) . . . . ?
C81 P7 C77 C79 -57.2(5) . . . . ?
C71 P7 C77 C79 -167.2(5) . . . . ?
Mo4 P7 C77 C79 89.7(4) . . . . ?
C77 P7 C81 C83 103.5(8) . . . . ?
C71 P7 C81 C83 -154.7(7) . . . . ?
Mo4 P7 C81 C83 -42.4(8) . . . . ?
C77 P7 C81 C84 -33.4(8) . . . . ?
C71 P7 C81 C84 68.4(8) . . . . ?
Mo4 P7 C81 C84 -179.2(6) . . . . ?
C77 P7 C81 C82 -147.9(6) . . . . ?
C71 P7 C81 C82 -46.1(7) . . . . ?
Mo4 P7 C81 C82 66.2(6) . . . . ?
C76 P8 C85 C86 -58.6(4) . . . . ?
C89 P8 C85 C86 -169.3(3) . . . . ?
Mo4 P8 C85 C86 52.2(4) . . . . ?
C76 P8 C85 C88 60.9(4) . . . . ?
C89 P8 C85 C88 -49.9(4) . . . . ?
Mo4 P8 C85 C88 171.6(3) . . . . ?
C76 P8 C85 C87 -175.1(4) . . . . ?
C89 P8 C85 C87 74.1(4) . . . . ?
Mo4 P8 C85 C87 -64.3(4) . . . . ?
C76 P8 C89 C91 -157.0(4) . . . . ?
C85 P8 C89 C91 -45.8(4) . . . . ?
Mo4 P8 C89 C91 96.3(4) . . . . ?
C76 P8 C89 C90 85.7(4) . . . . ?
C85 P8 C89 C90 -163.1(4) . . . . ?
Mo4 P8 C89 C90 -21.0(4) . . . . ?
C76 P8 C89 C92 -32.7(5) . . . . ?
C85 P8 C89 C92 78.5(5) . . . . ?
Mo4 P8 C89 C92 -139.4(4) . . . . ?
C95 O2 C93 C94 -178.5(5) . . . . ?
Li4 O2 C93 C94 -12.5(7) . . . . ?
C93 O2 C95 C96 -171.9(5) . . . . ?
Li4 O2 C95 C96 22.3(7) . . . . ?
C99 O3 C97 C98 -40(3) . . . . ?
C97 O3 C99 C100 -84(3) . . . . ?
C47 O1 Li2 N3 -134.2(6) . . . . ?
C45 O1 Li2 N3 43.6(8) . . . . ?
C47 O1 Li2 N4 44.9(7) . . . . ?
C45 O1 Li2 N4 -137.3(5) . . . . ?
